data_4512447
loop_
_publ_author_name
'Bia\/lo\'nska, Agata'
'Ciunik, Zbigniew'

_publ_section_title
;
 Dielectrically Controlled Priority of Interactions in Molecular
 Recognition
;
_journal_issue 1
_journal_name_full 'Crystal Growth &amp; Design'
_journal_page_first 358
_journal_paper_doi 10.1021/cg501456n
_journal_volume 15
_journal_year 2015
_chemical_absolute_configuration rm
_chemical_formula_moiety 'C23 H27 N2 O4, C10 H8 N3 O8, 0.5(C H4 O), 2.125(H2 O)'
_chemical_formula_sum 'C33.5 H41.25 N5 O14.62'
_chemical_formula_weight 747.96
_chemical_name_systematic
;
brucinium N-(3,5-dinitrobenzoyl)-D-serinate methanol 0.5-solvate 2.125-hydrate
;
_space_group_crystal_system monoclinic
_space_group_IT_number 4
_space_group_name_Hall 'P 2yb'
_space_group_name_H-M_alt 'P 1 21 1'
_symmetry_space_group_name_Hall 'P 2yb'
_symmetry_space_group_name_H-M 'P 1 21 1'
_atom_sites_solution_hydrogens mixed
_audit_creation_method SHELXL-2014
_cell_angle_alpha 90
_cell_angle_beta 97.39(3)
_cell_angle_gamma 90
_cell_formula_units_Z 4
_cell_length_a 12.488(3)
_cell_length_b 9.092(2)
_cell_length_c 31.175(4)
_cell_measurement_reflns_used 4078
_cell_measurement_temperature 100(2)
_cell_measurement_theta_max 28.7599
_cell_measurement_theta_min 2.7953
_cell_volume 3510.2(13)
_computing_cell_refinement
;
CrysAlis RED, Oxford Diffraction Ltd.,
Version 1.171.33.42 (release 29-05-2009 CrysAlis171 .NET)
(compiled May 29 2009,17:40:42)
;
_computing_data_collection
;
CrysAlis CCD, Oxford Diffraction Ltd.,
Version 1.171.33.42 (release 29-05-2009 CrysAlis171 .NET)
(compiled May 29 2009,17:40:42)
;
_computing_data_reduction
;
CrysAlis RED, Oxford Diffraction Ltd.,
Version 1.171.33.42 (release 29-05-2009 CrysAlis171 .NET)
(compiled May 29 2009,17:40:42)
;
_computing_structure_refinement 'SHELXL-2013 (Sheldrick, 2013)'
_computing_structure_solution
;
SHELXS-2013 (Sheldrick, G. M. (2008). <i>Acta Cryst.</i> <b>A64</b>, 112-122.)
;
_diffrn_ambient_temperature 100(2)
_diffrn_measured_fraction_theta_full 0.992
_diffrn_measured_fraction_theta_max 0.926
_diffrn_measurement_device_type 'Xcalibur, Sapphire2, large Be window'
_diffrn_measurement_method '\w scans'
_diffrn_radiation_monochromator graphite
_diffrn_radiation_source 'Enhance (Mo) X-ray Source'
_diffrn_radiation_type MoK\a
_diffrn_radiation_wavelength 0.71073
_diffrn_reflns_av_R_equivalents 0.1296
_diffrn_reflns_av_unetI/netI 0.3129
_diffrn_reflns_Laue_measured_fraction_full 0.992
_diffrn_reflns_Laue_measured_fraction_max 0.926
_diffrn_reflns_limit_h_max 16
_diffrn_reflns_limit_h_min -16
_diffrn_reflns_limit_k_max 12
_diffrn_reflns_limit_k_min -8
_diffrn_reflns_limit_l_max 41
_diffrn_reflns_limit_l_min -42
_diffrn_reflns_number 25376
_diffrn_reflns_point_group_measured_fraction_full 0.674
_diffrn_reflns_point_group_measured_fraction_max 0.618
_diffrn_reflns_theta_full 25.242
_diffrn_reflns_theta_max 28.712
_diffrn_reflns_theta_min 2.807
_exptl_absorpt_coefficient_mu 0.112
_exptl_absorpt_correction_type none
_exptl_crystal_colour pale-yellow
_exptl_crystal_density_diffrn 1.415
_exptl_crystal_description plate
_exptl_crystal_F_000 1577
_exptl_crystal_size_max 0.23
_exptl_crystal_size_mid 0.20
_exptl_crystal_size_min 0.05
_refine_diff_density_max 0.430
_refine_diff_density_min -0.306
_refine_diff_density_rms 0.052
_refine_ls_abs_structure_details
;
 Flack x determined using 574 quotients [(I+)-(I-)]/[(I+)+(I-)]
 (Parsons, Flack and Wagner, Acta Cryst. B69 (2013) 249-259).
;
_refine_ls_abs_structure_Flack 1.5(10)
_refine_ls_extinction_method none
_refine_ls_goodness_of_fit_ref 0.766
_refine_ls_hydrogen_treatment constr
_refine_ls_matrix_type full
_refine_ls_number_parameters 1090
_refine_ls_number_reflns 11221
_refine_ls_number_restraints 325
_refine_ls_restrained_S_all 0.758
_refine_ls_R_factor_all 0.2166
_refine_ls_R_factor_gt 0.0544
_refine_ls_shift/su_max 0.000
_refine_ls_shift/su_mean 0.000
_refine_ls_structure_factor_coef Fsqd
_refine_ls_weighting_details 'w=1/[\s^2^(Fo^2^)+(0.0321P)^2^] where P=(Fo^2^+2Fc^2^)/3'
_refine_ls_weighting_scheme calc
_refine_ls_wR_factor_gt 0.0798
_refine_ls_wR_factor_ref 0.1084
_reflns_Friedel_coverage 0.259
_reflns_Friedel_fraction_full 0.309
_reflns_Friedel_fraction_max 0.271
_reflns_number_gt 3691
_reflns_number_total 11221
_reflns_threshold_expression 'I > 2\s(I)'
_cod_data_source_file cg501456n_si_002.cif
_cod_data_source_block BDNBDS2
_cod_depositor_comments 'Adding full bibliography for 4512446--4512448.cif.'
_cod_original_formula_sum 'C33.50 H41.25 N5 O14.62'
_cod_database_code 4512447
_shelx_space_group_comment
;
The symmetry employed for this shelxl refinement is uniquely defined
by the following loop, which should always be used as a source of
symmetry information in preference to the above space-group names.
They are only intended as comments.
;
_shelxl_version_number 2014-3

loop_
_space_group_symop_operation_xyz
'x, y, z'
'-x, y+1/2, -z'

loop_
_atom_site_label
_atom_site_type_symbol
_atom_site_fract_x
_atom_site_fract_y
_atom_site_fract_z
_atom_site_U_iso_or_equiv
_atom_site_adp_type
_atom_site_occupancy
_atom_site_site_symmetry_order
_atom_site_calc_flag
_atom_site_refinement_flags_posn
_atom_site_refinement_flags_adp
_atom_site_refinement_flags_occupancy
_atom_site_disorder_assembly
_atom_site_disorder_group
O1 O 0.5338(3) 0.7489(5) 0.76205(14) 0.0306(12) Uani 1 1 d . . . . .
O2 O 1.1132(3) 1.0001(5) 0.65066(15) 0.0345(13) Uani 1 1 d . . . . .
O3 O 1.2283(3) 0.9460(5) 0.72332(14) 0.0354(13) Uani 1 1 d . . . . .
O4 O 0.7151(3) 0.9220(5) 0.64840(15) 0.0351(13) Uani 1 1 d . . . . .
N1 N 0.7847(4) 0.9152(6) 0.72026(17) 0.0256(15) Uani 1 1 d . . . . .
N2 N 0.8679(4) 0.7804(7) 0.86344(17) 0.0367(17) Uani 1 1 d . . . . .
H2 H 0.9289 0.7779 0.8876 0.044 Uiso 1 1 calc R U . . .
C1 C 0.9441(5) 0.9680(8) 0.6799(2) 0.0293(18) Uani 1 1 d . . . . .
H1 H 0.9018 0.9913 0.6532 0.035 Uiso 1 1 calc R U . . .
C2 C 1.0551(6) 0.9707(8) 0.6840(2) 0.0309(19) Uani 1 1 d . . . . .
C3 C 1.1189(5) 0.9398(8) 0.7239(2) 0.0287(18) Uani 1 1 d . . . . .
C4 C 1.0699(5) 0.9048(7) 0.7601(2) 0.0276(19) Uani 1 1 d . . . . .
H4 H 1.1119 0.8854 0.7871 0.033 Uiso 1 1 calc R U . . .
C5 C 0.9569(5) 0.8986(7) 0.7559(2) 0.0227(17) Uani 1 1 d . . . . .
C6 C 0.8953(5) 0.9297(8) 0.7166(2) 0.0246(18) Uani 1 1 d . . . . .
C7 C 0.8837(5) 0.8737(8) 0.7906(2) 0.0253(18) Uani 1 1 d . . . . .
C8 C 0.7701(5) 0.8539(8) 0.7633(2) 0.0249(18) Uani 1 1 d . . . . .
H8 H 0.7155 0.9138 0.7764 0.030 Uiso 1 1 calc R U . . .
C9 C 0.7050(5) 0.8927(8) 0.6864(3) 0.0311(19) Uani 1 1 d . . . . .
C10 C 0.5995(5) 0.8313(8) 0.6983(2) 0.0325(19) Uani 1 1 d . . . . .
H10A H 0.5571 0.7922 0.6717 0.039 Uiso 1 1 calc R U . . .
H10B H 0.5577 0.9134 0.7088 0.039 Uiso 1 1 calc R U . . .
C11 C 0.6100(4) 0.7071(8) 0.7334(2) 0.0270(18) Uani 1 1 d . . . . .
H11 H 0.5885 0.6105 0.7195 0.032 Uiso 1 1 calc R U . . .
C12 C 0.5202(5) 0.6406(8) 0.7948(2) 0.035(2) Uani 1 1 d . . . . .
H12A H 0.5304 0.5411 0.7831 0.042 Uiso 1 1 calc R U . . .
H12B H 0.4457 0.6466 0.8024 0.042 Uiso 1 1 calc R U . . .
C13 C 0.5978(5) 0.6632(8) 0.8342(2) 0.034(2) Uani 1 1 d . . . . .
H13 H 0.5712 0.6896 0.8603 0.041 Uiso 1 1 calc R U . . .
C14 C 0.7030(5) 0.6477(8) 0.8343(2) 0.033(2) Uani 1 1 d . . . . .
C15 C 0.7840(5) 0.6769(9) 0.8749(2) 0.037(2) Uani 1 1 d . . . . .
H15A H 0.7461 0.7199 0.8979 0.044 Uiso 1 1 calc R U . . .
H15B H 0.8180 0.5834 0.8857 0.044 Uiso 1 1 calc R U . . .
C16 C 0.8285(5) 0.9409(8) 0.8588(2) 0.040(2) Uani 1 1 d . . . . .
H16A H 0.7490 0.9451 0.8513 0.048 Uiso 1 1 calc R U . . .
H16B H 0.8492 0.9965 0.8859 0.048 Uiso 1 1 calc R U . . .
C17 C 0.8842(5) 1.0016(8) 0.8226(2) 0.037(2) Uani 1 1 d . . . . .
H17A H 0.9590 1.0320 0.8334 0.045 Uiso 1 1 calc R U . . .
H17B H 0.8445 1.0873 0.8090 0.045 Uiso 1 1 calc R U . . .
C18 C 0.7278(5) 0.6992(8) 0.75532(19) 0.0214(17) Uani 1 1 d . . . . .
H18 H 0.7697 0.6579 0.7328 0.026 Uiso 1 1 calc R U . . .
C19 C 0.7535(5) 0.5985(8) 0.7946(2) 0.0251(18) Uani 1 1 d . . . . .
H19 H 0.7271 0.4972 0.7864 0.030 Uiso 1 1 calc R U . . .
C20 C 0.8787(5) 0.5938(8) 0.8056(2) 0.0295(19) Uani 1 1 d . . . . .
H20A H 0.8997 0.5197 0.8284 0.035 Uiso 1 1 calc R U . . .
H20B H 0.9121 0.5665 0.7796 0.035 Uiso 1 1 calc R U . . .
C21 C 0.9159(5) 0.7419(8) 0.8209(2) 0.0311(19) Uani 1 1 d . . . . .
H21 H 0.9964 0.7400 0.8275 0.037 Uiso 1 1 calc R U . . .
C22 C 1.0505(5) 1.0202(9) 0.6086(2) 0.047(2) Uani 1 1 d . . . . .
H22A H 1.0992 1.0406 0.5870 0.070 Uiso 1 1 calc R U . . .
H22B H 1.0092 0.9305 0.6005 0.070 Uiso 1 1 calc R U . . .
H22C H 1.0007 1.1030 0.6098 0.070 Uiso 1 1 calc R U . . .
C23 C 1.2952(5) 0.9024(8) 0.7629(2) 0.043(2) Uani 1 1 d . . . . .
H23A H 1.3716 0.9109 0.7590 0.064 Uiso 1 1 calc R U . . .
H23B H 1.2801 0.9666 0.7867 0.064 Uiso 1 1 calc R U . . .
H23C H 1.2791 0.8002 0.7699 0.064 Uiso 1 1 calc R U . . .
O1A O 0.0084(3) 0.4396(5) 0.69960(14) 0.0341(12) Uani 1 1 d . . . . .
O2A O 0.6442(3) 0.1819(6) 0.83058(16) 0.0413(14) Uani 1 1 d . . . . .
O3A O 0.7285(3) 0.2399(5) 0.76076(14) 0.0336(13) Uani 1 1 d . . . . .
O4A O 0.2359(3) 0.2308(6) 0.81676(15) 0.0387(14) Uani 1 1 d . . . . .
N1A N 0.2817(4) 0.2685(6) 0.74932(17) 0.0291(15) Uani 1 1 d . . . . .
N2A N 0.3116(4) 0.4452(7) 0.61221(16) 0.0309(15) Uani 1 1 d . . . . .
H2A H 0.3644 0.4581 0.5909 0.037 Uiso 1 1 calc R U . . .
C1A C 0.4599(5) 0.2186(8) 0.7955(2) 0.0285(18) Uani 1 1 d . . . . .
H1A H 0.4286 0.1946 0.8208 0.034 Uiso 1 1 calc R U . . .
C2A C 0.5718(5) 0.2161(8) 0.7949(2) 0.034(2) Uani 1 1 d . . . . .
C3A C 0.6163(5) 0.2490(8) 0.7576(2) 0.0285(19) Uani 1 1 d . . . . .
C4A C 0.5523(5) 0.2871(7) 0.7193(2) 0.0263(18) Uani 1 1 d . . . . .
H4A H 0.5833 0.3080 0.6937 0.032 Uiso 1 1 calc R U . . .
C5A C 0.4399(5) 0.2937(7) 0.7200(2) 0.0220(17) Uani 1 1 d . . . . .
C6A C 0.3963(5) 0.2582(8) 0.7569(2) 0.0275(18) Uani 1 1 d . . . . .
C7A C 0.3543(5) 0.3291(8) 0.6823(2) 0.0228(17) Uani 1 1 d . . . . .
C8A C 0.2496(5) 0.3370(7) 0.7063(2) 0.0223(17) Uani 1 1 d . . . . .
H8A H 0.1901 0.2787 0.6899 0.027 Uiso 1 1 calc R U . . .
C9A C 0.2120(5) 0.2760(8) 0.7795(2) 0.0300(19) Uani 1 1 d . . . . .
C10A C 0.0997(5) 0.3304(8) 0.7616(2) 0.0284(18) Uani 1 1 d . . . . .
H10C H 0.0593 0.3516 0.7862 0.034 Uiso 1 1 calc R U . . .
H10D H 0.0614 0.2501 0.7445 0.034 Uiso 1 1 calc R U . . .
C11A C 0.0969(5) 0.4682(8) 0.7329(2) 0.0271(18) Uani 1 1 d . . . . .
H11A H 0.0798 0.5562 0.7500 0.033 Uiso 1 1 calc R U . . .
C12A C -0.0168(5) 0.5576(8) 0.6707(2) 0.033(2) Uani 1 1 d . . . . .
H12C H -0.0016 0.6515 0.6863 0.040 Uiso 1 1 calc R U . . .
H12D H -0.0949 0.5550 0.6599 0.040 Uiso 1 1 calc R U . . .
C13A C 0.0481(6) 0.5524(8) 0.6317(2) 0.0317(19) Uani 1 1 d . . . . .
H13A H 0.0112 0.5383 0.6034 0.038 Uiso 1 1 calc R U . . .
C14A C 0.1540(5) 0.5673(8) 0.6372(2) 0.0302(18) Uani 1 1 d . . . . .
C15A C 0.2217(5) 0.5518(8) 0.6005(2) 0.0311(19) Uani 1 1 d . . . . .
H15C H 0.1757 0.5173 0.5742 0.037 Uiso 1 1 calc R U . . .
H15D H 0.2518 0.6489 0.5941 0.037 Uiso 1 1 calc R U . . .
C16A C 0.2734(5) 0.2882(8) 0.6093(2) 0.034(2) Uani 1 1 d . . . . .
H16C H 0.2860 0.2433 0.5815 0.041 Uiso 1 1 calc R U . . .
H16D H 0.1956 0.2816 0.6123 0.041 Uiso 1 1 calc R U . . .
C17A C 0.3424(5) 0.2132(8) 0.6475(2) 0.0316(19) Uani 1 1 d . . . . .
H17C H 0.3056 0.1248 0.6570 0.038 Uiso 1 1 calc R U . . .
H17D H 0.4137 0.1842 0.6396 0.038 Uiso 1 1 calc R U . . .
C18A C 0.2080(5) 0.4911(8) 0.7162(2) 0.0268(18) Uani 1 1 d . . . . .
H18A H 0.2577 0.5269 0.7417 0.032 Uiso 1 1 calc R U . . .
C19A C 0.2166(5) 0.6046(8) 0.6808(2) 0.0249(18) Uani 1 1 d . . . . .
H19A H 0.1922 0.7024 0.6905 0.030 Uiso 1 1 calc R U . . .
C20A C 0.3390(5) 0.6119(7) 0.6764(2) 0.0264(19) Uani 1 1 d . . . . .
H20C H 0.3532 0.6948 0.6573 0.032 Uiso 1 1 calc R U . . .
H20D H 0.3810 0.6285 0.7051 0.032 Uiso 1 1 calc R U . . .
C21A C 0.3728(5) 0.4694(8) 0.65760(19) 0.0265(18) Uani 1 1 d . . . . .
H21A H 0.4516 0.4761 0.6549 0.032 Uiso 1 1 calc R U . . .
C22A C 0.6046(6) 0.1818(10) 0.8716(2) 0.065(3) Uani 1 1 d . . . . .
H22D H 0.6634 0.1561 0.8943 0.098 Uiso 1 1 calc R U . . .
H22E H 0.5770 0.2798 0.8774 0.098 Uiso 1 1 calc R U . . .
H22F H 0.5463 0.1095 0.8713 0.098 Uiso 1 1 calc R U . . .
C23A C 0.7766(5) 0.2769(8) 0.7225(2) 0.036(2) Uani 1 1 d . . . . .
H23D H 0.8552 0.2666 0.7285 0.054 Uiso 1 1 calc R U . . .
H23E H 0.7489 0.2105 0.6988 0.054 Uiso 1 1 calc R U . . .
H23F H 0.7584 0.3786 0.7141 0.054 Uiso 1 1 calc R U . . .
O5 O 0.9950(3) 0.7903(6) 0.93924(14) 0.0353(13) Uani 1 1 d . . . . .
O6 O 1.0927(3) 0.9538(6) 0.90829(14) 0.0398(14) Uani 1 1 d . . . . .
O7 O 1.1733(3) 1.1913(6) 1.02239(14) 0.0428(14) Uani 1 1 d . . . . .
H7 H 1.1186 1.2094 1.0346 0.064 Uiso 1 1 calc R U . . .
O8 O 0.8813(3) 1.0873(6) 0.95681(16) 0.0484(16) Uani 1 1 d . . . . .
O11 O 0.6904(4) 1.0420(6) 1.16052(16) 0.0527(16) Uani 1 1 d . . . . .
O12 O 0.8640(4) 1.0567(6) 1.15615(15) 0.0465(15) Uani 1 1 d . . . . .
N3 N 0.9972(4) 0.9831(7) 1.01021(17) 0.0326(16) Uani 1 1 d . . . . .
H3 H 1.0070 0.9504 1.0370 0.039 Uiso 1 1 calc R U . . .
N5 N 0.7683(5) 1.0459(7) 1.1395(2) 0.0402(17) Uani 1 1 d . . . . .
C24 C 1.0549(6) 0.9017(9) 0.9403(2) 0.0285(19) Uani 1 1 d . . . . .
C25 C 1.0864(5) 0.9767(9) 0.9843(2) 0.0326(19) Uani 1 1 d . . . . .
H25 H 1.1424 0.9122 1.0006 0.039 Uiso 1 1 calc R U . . .
C26 C 1.1403(6) 1.1275(8) 0.9808(2) 0.040(2) Uani 1 1 d . . . . .
H26A H 1.2041 1.1162 0.9653 0.048 Uiso 1 1 calc R U . . .
H26B H 1.0890 1.1947 0.9637 0.048 Uiso 1 1 calc R U . . .
C27 C 0.9008(6) 1.0374(10) 0.9942(3) 0.042(2) Uani 1 1 d . . . . .
C32 C 0.7480(6) 1.0384(9) 1.0919(2) 0.043(2) Uani 1 1 d . . . . .
C33 C 0.8347(5) 1.0387(8) 1.0686(2) 0.0321(19) Uani 1 1 d . . . . .
H33 H 0.9068 1.0568 1.0812 0.039 Uiso 1 1 calc R U . A 1
N4 N 0.5121(15) 0.952(5) 1.0125(7) 0.063(4) Uani 0.257(8) 1 d D U P . .
O9 O 0.4959(17) 0.955(4) 0.9734(7) 0.065(4) Uani 0.257(8) 1 d D U P B .
O10 O 0.4423(18) 0.956(4) 1.0360(6) 0.061(4) Uani 0.257(8) 1 d D U P B .
N41 N 0.5213(15) 0.858(4) 1.0120(6) 0.065(4) Uani 0.255(8) 1 d D U P B .
O91 O 0.5124(17) 0.841(3) 0.9731(6) 0.067(5) Uani 0.255(8) 1 d D U P B .
O101 O 0.4499(17) 0.835(3) 1.0340(6) 0.063(4) Uani 0.255(8) 1 d D U P B .
N42 N 0.5200(16) 1.168(4) 1.0056(7) 0.060(4) Uani 0.233(6) 1 d D U P . .
O92 O 0.5079(18) 1.189(4) 0.9669(6) 0.059(4) Uani 0.233(6) 1 d D U P B .
O102 O 0.4521(17) 1.193(3) 1.0291(6) 0.056(4) Uani 0.233(6) 1 d D U P B .
N43 N 0.5107(15) 1.052(5) 1.0056(7) 0.060(3) Uani 0.256(8) 1 d D U P B .
O93 O 0.4983(16) 1.079(4) 0.9673(6) 0.058(4) Uani 0.256(8) 1 d D U P B .
O103 O 0.4384(17) 1.045(4) 1.0279(6) 0.058(4) Uani 0.256(8) 1 d D U P B .
C28 C 0.807(3) 1.011(3) 1.0272(11) 0.027(5) Uani 0.483(18) 1 d D U P B 1
C29 C 0.7073(11) 0.970(3) 1.0053(6) 0.047(6) Uani 0.483(18) 1 d D U P B 1
H29 H 0.6948 0.9494 0.9752 0.057 Uiso 0.483(18) 1 calc R U P B 1
C30 C 0.6274(13) 0.963(3) 1.0330(6) 0.051(6) Uani 0.483(18) 1 d . U P B 1
C31 C 0.6489(17) 0.978(3) 1.0770(7) 0.052(5) Uani 0.483(18) 1 d . U P B 1
H31 H 0.5989 0.9498 1.0960 0.062 Uiso 0.483(18) 1 calc R U P B 1
C281 C 0.822(2) 1.053(3) 1.0219(10) 0.029(5) Uani 0.517(18) 1 d . U P B 2
C291 C 0.7148(11) 1.069(2) 1.0029(5) 0.048(6) Uani 0.517(18) 1 d D U P B 2
H291 H 0.6986 1.0728 0.9723 0.057 Uiso 0.517(18) 1 calc R U P B 2
C301 C 0.6283(14) 1.081(3) 1.0298(7) 0.069(7) Uani 0.517(18) 1 d . U P B 2
C311 C 0.6417(16) 1.064(3) 1.0729(7) 0.051(5) Uani 0.517(18) 1 d . U P B 2
H311 H 0.5831 1.0699 1.0894 0.061 Uiso 0.517(18) 1 calc R U P B 2
O5A O 0.4630(4) 0.4952(6) 0.56108(15) 0.0378(13) Uani 1 1 d . . . . .
O6A O 0.4979(4) 0.7038(6) 0.60021(15) 0.0418(14) Uani 1 1 d . . . . .
O7A O 0.4539(3) 0.8018(6) 0.49001(14) 0.0394(14) Uani 1 1 d . . . . .
H7A H 0.4770 0.8686 0.4750 0.059 Uiso 1 1 calc R U . . .
O8A O 0.7469(3) 0.8081(6) 0.49675(15) 0.0365(14) Uani 1 1 d . . . . .
O9A O 0.9744(3) 1.2355(6) 0.47619(16) 0.0390(14) Uani 1 1 d . . . . .
O10A O 1.0238(4) 1.3634(6) 0.53533(17) 0.0517(16) Uani 1 1 d . . . . .
O11A O 0.7202(4) 1.4603(6) 0.61823(15) 0.0404(14) Uani 1 1 d . . . . .
O12A O 0.6029(4) 1.2837(6) 0.62177(15) 0.0422(14) Uani 1 1 d . . . . .
N3A N 0.6455(4) 0.7976(6) 0.55217(17) 0.0323(16) Uani 1 1 d . . . . .
H3A H 0.6327 0.8379 0.5767 0.039 Uiso 1 1 calc R U . . .
N4A N 0.9632(5) 1.2785(8) 0.5128(2) 0.0400(18) Uani 1 1 d . . . . .
N5A N 0.6837(5) 1.3348(8) 0.60855(18) 0.0347(17) Uani 1 1 d . . . . .
C24A C 0.5091(6) 0.6190(10) 0.5696(3) 0.036(2) Uani 1 1 d . . . . .
C25A C 0.5894(5) 0.6641(8) 0.5377(2) 0.0251(18) Uani 1 1 d . . . . .
H25A H 0.6440 0.5838 0.5373 0.030 Uiso 1 1 calc R U . . .
C26A C 0.5260(5) 0.6776(8) 0.4920(2) 0.0308(19) Uani 1 1 d . . . . .
H26C H 0.5771 0.6899 0.4705 0.037 Uiso 1 1 calc R U . . .
H26D H 0.4840 0.5865 0.4848 0.037 Uiso 1 1 calc R U . . .
C27A C 0.7173(5) 0.8630(9) 0.5291(2) 0.0278(19) Uani 1 1 d . . . . .
C28A C 0.7537(5) 1.0163(8) 0.5430(2) 0.0264(18) Uani 1 1 d . . . . .
C29A C 0.7045(5) 1.1010(8) 0.5716(2) 0.0260(18) Uani 1 1 d . . . . .
H29A H 0.6476 1.0623 0.5857 0.031 Uiso 1 1 calc R U . . .
C30A C 0.7409(5) 1.2449(8) 0.5793(2) 0.0272(18) Uani 1 1 d . . . . .
C31A C 0.8256(5) 1.3047(8) 0.5610(2) 0.0280(19) Uani 1 1 d . . . . .
H31A H 0.8507 1.4020 0.5672 0.034 Uiso 1 1 calc R U . . .
C32A C 0.8710(5) 1.2141(9) 0.5334(2) 0.0251(18) Uani 1 1 d . . . . .
C33A C 0.8390(5) 1.0738(8) 0.5232(2) 0.0251(17) Uani 1 1 d . . . . .
H33A H 0.8734 1.0171 0.5033 0.030 Uiso 1 1 calc R U . . .
O1W O 0.9043(3) 0.7362(5) 1.12334(13) 0.0407(14) Uani 1 1 d . . . . .
H11W H 0.8987 0.6458 1.1132 0.061 Uiso 1 1 d R U . . .
H12W H 0.8605 0.7274 1.1467 0.061 Uiso 1 1 d R U . . .
O2W O 1.0771(4) 0.8598(6) 1.09431(14) 0.0607(17) Uani 1 1 d . . . . .
H21W H 1.0210 0.8201 1.1043 0.091 Uiso 1 1 d R U . . .
H22W H 1.0854 0.7813 1.0786 0.091 Uiso 1 1 d R U . . .
O3W O 0.8360(4) 0.5298(6) 0.48337(16) 0.0718(19) Uani 1 1 d . . . . .
H31W H 0.7804 0.4837 0.4692 0.108 Uiso 1 1 d R U . . .
H32W H 0.8138 0.6180 0.4899 0.108 Uiso 1 1 d R U . . .
O4W O 0.6619(6) 0.4063(9) 0.4431(2) 0.150(3) Uani 1 1 d . . . . .
H41W H 0.6482 0.3886 0.4144 0.224 Uiso 1 1 d R U . . .
H42W H 0.6341 0.3496 0.4641 0.224 Uiso 1 1 d R U . . .
O53W O 0.3824(17) 1.311(3) 1.0499(7) 0.074(7) Uani 0.25 1 d . U P . .
O100 O 1.2428(5) 0.8502(7) 0.8614(2) 0.087(2) Uani 1 1 d . . . . .
H100 H 1.1904 0.8763 0.8740 0.130 Uiso 1 1 calc R U . . .
C100 C 1.3415(6) 0.9181(11) 0.8824(3) 0.090(4) Uani 1 1 d . . . . .
H10E H 1.3437 0.9105 0.9139 0.135 Uiso 1 1 calc R U . . .
H10F H 1.3431 1.0219 0.8741 0.135 Uiso 1 1 calc R U . . .
H10G H 1.4042 0.8674 0.8734 0.135 Uiso 1 1 calc R U . . .

loop_
_atom_site_aniso_label
_atom_site_aniso_U_11
_atom_site_aniso_U_22
_atom_site_aniso_U_33
_atom_site_aniso_U_23
_atom_site_aniso_U_13
_atom_site_aniso_U_12
O1 0.019(3) 0.041(3) 0.032(3) 0.012(3) 0.005(2) 0.003(2)
O2 0.022(3) 0.049(4) 0.033(3) 0.003(3) 0.006(2) -0.008(3)
O3 0.011(2) 0.047(3) 0.047(3) -0.008(3) 0.000(2) 0.002(3)
O4 0.025(3) 0.049(4) 0.030(3) 0.006(3) 0.000(2) -0.005(3)
N1 0.014(3) 0.035(4) 0.027(4) -0.002(3) -0.002(3) 0.003(3)
N2 0.026(3) 0.057(5) 0.025(4) -0.004(3) -0.003(3) 0.006(4)
C1 0.022(4) 0.032(5) 0.031(5) 0.001(4) -0.005(3) -0.001(4)
C2 0.033(4) 0.030(5) 0.029(5) 0.003(4) 0.003(4) 0.007(4)
C3 0.026(4) 0.021(5) 0.038(5) -0.007(4) 0.000(4) 0.001(4)
C4 0.019(4) 0.036(5) 0.027(4) -0.005(4) -0.004(3) 0.006(4)
C5 0.019(4) 0.027(5) 0.022(4) -0.003(4) 0.001(3) 0.005(3)
C6 0.021(4) 0.026(5) 0.027(4) 0.000(4) 0.000(3) 0.006(4)
C7 0.016(4) 0.029(5) 0.028(4) 0.002(4) -0.009(3) 0.003(3)
C8 0.014(4) 0.042(5) 0.018(4) 0.004(4) 0.000(3) 0.008(4)
C9 0.013(4) 0.038(5) 0.041(5) 0.000(4) -0.003(4) 0.003(4)
C10 0.015(4) 0.049(5) 0.032(4) 0.003(4) -0.001(3) -0.003(4)
C11 0.015(4) 0.033(5) 0.033(4) 0.001(4) 0.006(3) 0.005(4)
C12 0.026(4) 0.056(6) 0.027(5) 0.001(4) 0.012(4) 0.004(4)
C13 0.031(4) 0.046(6) 0.025(5) 0.008(4) 0.001(4) 0.000(4)
C14 0.022(4) 0.048(6) 0.030(5) 0.003(4) 0.006(4) 0.003(4)
C15 0.025(4) 0.062(6) 0.025(5) -0.001(4) 0.009(4) -0.003(4)
C16 0.033(4) 0.046(6) 0.038(5) -0.008(5) -0.006(4) 0.002(4)
C17 0.035(5) 0.042(6) 0.033(5) -0.006(4) -0.004(4) 0.002(4)
C18 0.015(4) 0.030(5) 0.018(4) -0.003(4) -0.002(3) -0.002(3)
C19 0.015(4) 0.036(5) 0.024(4) 0.006(4) 0.001(3) 0.005(4)
C20 0.027(4) 0.034(5) 0.028(5) 0.001(4) 0.008(3) 0.002(4)
C21 0.017(4) 0.051(6) 0.023(4) -0.001(4) -0.002(3) 0.011(4)
C22 0.027(4) 0.074(7) 0.040(5) -0.002(5) 0.007(4) -0.009(4)
C23 0.024(4) 0.055(6) 0.047(5) 0.010(5) -0.006(4) 0.005(4)
O1A 0.026(3) 0.042(3) 0.033(3) 0.010(3) -0.004(2) -0.001(3)
O2A 0.028(3) 0.062(4) 0.032(3) 0.007(3) -0.001(3) 0.018(3)
O3A 0.019(3) 0.045(4) 0.036(3) 0.002(3) 0.002(2) 0.000(3)
O4A 0.030(3) 0.059(4) 0.029(3) 0.012(3) 0.010(2) 0.014(3)
N1A 0.015(3) 0.050(4) 0.023(3) 0.005(3) 0.004(3) 0.005(3)
N2A 0.028(3) 0.042(4) 0.023(4) -0.003(3) 0.006(3) -0.001(3)
C1A 0.023(4) 0.040(5) 0.022(4) 0.003(4) 0.002(3) 0.002(4)
C2A 0.033(5) 0.035(5) 0.032(5) -0.001(4) -0.002(4) -0.002(4)
C3A 0.016(4) 0.033(5) 0.036(5) -0.005(4) -0.001(3) -0.003(4)
C4A 0.026(4) 0.033(5) 0.022(4) -0.007(4) 0.006(3) -0.003(4)
C5A 0.016(4) 0.023(5) 0.027(4) -0.001(4) 0.000(3) -0.003(3)
C6A 0.023(4) 0.024(5) 0.034(5) -0.005(4) -0.002(3) 0.001(4)
C7A 0.017(4) 0.026(5) 0.025(4) -0.002(4) 0.003(3) -0.011(3)
C8A 0.019(4) 0.023(4) 0.025(4) -0.001(4) 0.005(3) -0.001(3)
C9A 0.026(4) 0.035(5) 0.030(5) -0.001(4) 0.009(4) 0.000(4)
C10A 0.023(4) 0.031(5) 0.032(4) 0.006(4) 0.007(3) -0.002(4)
C11A 0.014(4) 0.039(5) 0.028(4) -0.002(4) 0.001(3) -0.002(4)
C12A 0.011(4) 0.048(5) 0.038(5) 0.001(5) -0.005(3) -0.007(4)
C13A 0.037(5) 0.031(5) 0.026(5) 0.006(4) -0.003(4) -0.002(4)
C14A 0.030(4) 0.028(5) 0.035(5) -0.008(4) 0.010(4) -0.008(4)
C15A 0.025(4) 0.042(5) 0.024(4) 0.005(4) -0.006(3) -0.002(4)
C16A 0.031(4) 0.041(5) 0.029(5) -0.004(4) 0.002(3) -0.009(4)
C17A 0.024(4) 0.036(5) 0.037(5) 0.001(4) 0.015(4) -0.003(4)
C18A 0.023(4) 0.031(5) 0.026(4) 0.001(4) -0.001(3) -0.002(4)
C19A 0.019(4) 0.024(5) 0.030(4) -0.001(4) -0.002(3) -0.002(3)
C20A 0.018(4) 0.033(5) 0.030(4) 0.004(4) 0.007(3) -0.011(4)
C21A 0.016(4) 0.044(5) 0.020(4) -0.005(4) 0.001(3) -0.009(4)
C22A 0.049(5) 0.113(9) 0.032(5) 0.016(6) -0.002(4) 0.029(6)
C23A 0.015(4) 0.045(6) 0.049(5) 0.010(4) 0.008(3) -0.002(4)
O5 0.033(3) 0.047(4) 0.024(3) -0.001(3) -0.001(2) 0.000(3)
O6 0.046(3) 0.049(4) 0.026(3) -0.005(3) 0.012(2) -0.011(3)
O7 0.036(3) 0.064(4) 0.029(3) -0.006(3) 0.009(2) -0.007(3)
O8 0.034(3) 0.083(5) 0.027(3) 0.000(3) 0.000(3) 0.024(3)
O11 0.038(3) 0.070(4) 0.055(4) -0.005(3) 0.025(3) 0.001(3)
O12 0.037(3) 0.072(4) 0.031(3) -0.003(3) 0.003(3) -0.011(3)
N3 0.027(3) 0.049(5) 0.022(4) -0.002(3) 0.002(3) -0.003(3)
N5 0.038(4) 0.043(4) 0.042(5) -0.007(4) 0.014(4) -0.008(4)
C24 0.022(4) 0.043(6) 0.021(4) 0.002(4) 0.003(4) 0.009(4)
C25 0.023(4) 0.049(6) 0.026(5) 0.003(4) 0.006(3) 0.014(4)
C26 0.040(5) 0.055(6) 0.025(5) -0.004(4) 0.003(4) -0.002(5)
C27 0.025(5) 0.060(6) 0.041(6) -0.021(5) 0.005(4) -0.006(5)
C32 0.035(5) 0.057(6) 0.035(5) -0.011(5) -0.001(4) -0.006(5)
C33 0.019(4) 0.045(5) 0.033(5) -0.007(4) 0.004(3) -0.007(4)
N4 0.055(7) 0.067(8) 0.062(7) -0.001(8) -0.003(7) -0.002(8)
O9 0.055(6) 0.070(7) 0.066(6) -0.001(6) -0.004(5) -0.004(6)
O10 0.047(6) 0.064(7) 0.072(6) -0.001(6) 0.010(5) -0.002(6)
N41 0.058(5) 0.068(6) 0.067(5) -0.003(6) 0.003(5) -0.003(5)
O91 0.061(7) 0.070(8) 0.064(7) -0.002(7) -0.008(6) -0.005(7)
O101 0.053(6) 0.067(7) 0.071(6) -0.001(6) 0.015(6) -0.007(6)
N42 0.049(5) 0.067(6) 0.061(6) -0.001(6) -0.001(5) 0.001(5)
O92 0.048(6) 0.069(7) 0.058(7) -0.002(6) -0.001(6) 0.002(6)
O102 0.041(6) 0.064(7) 0.061(6) -0.003(6) 0.000(6) 0.005(6)
N43 0.049(5) 0.066(6) 0.063(5) 0.000(5) 0.001(4) 0.000(5)
O93 0.045(6) 0.067(7) 0.060(6) -0.005(6) -0.006(5) -0.001(6)
O103 0.041(5) 0.067(6) 0.065(6) 0.001(6) 0.005(5) 0.000(6)
C28 0.019(8) 0.036(10) 0.028(8) 0.005(8) 0.008(6) 0.009(8)
C29 0.040(9) 0.058(11) 0.040(9) -0.009(9) -0.005(7) -0.024(8)
C30 0.029(8) 0.078(12) 0.048(10) -0.008(9) 0.009(7) -0.016(8)
C31 0.039(7) 0.065(10) 0.051(8) -0.008(9) 0.004(6) 0.004(8)
C281 0.021(7) 0.042(9) 0.022(7) 0.013(7) 0.003(6) -0.002(7)
C291 0.044(9) 0.063(11) 0.037(9) -0.010(8) 0.011(7) -0.006(8)
C301 0.047(9) 0.096(12) 0.062(10) -0.004(9) 0.003(8) 0.004(9)
C311 0.038(7) 0.069(10) 0.046(7) -0.005(8) 0.008(6) 0.006(8)
O5A 0.036(3) 0.036(3) 0.042(3) -0.012(3) 0.011(2) -0.011(3)
O6A 0.042(3) 0.047(4) 0.040(3) -0.009(3) 0.016(3) -0.008(3)
O7A 0.033(3) 0.045(4) 0.038(3) 0.006(3) -0.001(2) -0.002(3)
O8A 0.022(3) 0.053(4) 0.035(3) -0.004(3) 0.005(2) -0.006(3)
O9A 0.027(3) 0.050(4) 0.043(3) -0.001(3) 0.013(3) -0.009(3)
O10A 0.038(3) 0.059(4) 0.058(4) -0.013(3) 0.006(3) -0.021(3)
O11A 0.039(3) 0.043(4) 0.040(3) -0.014(3) 0.004(2) 0.001(3)
O12A 0.034(3) 0.054(4) 0.042(3) 0.000(3) 0.020(3) 0.000(3)
N3A 0.029(4) 0.039(4) 0.029(4) -0.004(3) 0.005(3) -0.007(3)
N4A 0.030(4) 0.053(5) 0.038(4) -0.002(4) 0.010(3) -0.007(4)
N5A 0.032(4) 0.045(5) 0.025(4) -0.006(4) -0.002(3) -0.004(4)
C24A 0.023(4) 0.049(6) 0.037(5) 0.002(5) 0.009(4) 0.005(4)
C25A 0.027(4) 0.025(5) 0.024(4) -0.006(4) 0.004(3) 0.000(4)
C26A 0.027(4) 0.036(5) 0.029(5) -0.005(4) 0.004(3) 0.002(4)
C27A 0.012(4) 0.042(6) 0.029(5) 0.004(4) 0.003(3) -0.007(4)
C28A 0.021(4) 0.034(5) 0.024(4) 0.003(4) 0.002(3) -0.003(4)
C29A 0.022(4) 0.034(5) 0.024(4) 0.002(4) 0.008(3) 0.002(4)
C30A 0.024(4) 0.034(5) 0.024(4) -0.005(4) 0.004(3) 0.009(4)
C31A 0.019(4) 0.037(5) 0.027(4) -0.005(4) 0.000(3) -0.012(4)
C32A 0.021(4) 0.037(5) 0.017(4) 0.005(4) 0.003(3) -0.005(4)
C33A 0.022(4) 0.032(5) 0.022(4) -0.005(4) 0.009(3) 0.002(4)
O1W 0.041(3) 0.051(4) 0.035(3) -0.007(3) 0.021(2) -0.001(3)
O2W 0.065(4) 0.077(4) 0.039(3) 0.011(3) 0.004(3) -0.035(3)
O3W 0.086(4) 0.065(4) 0.069(4) 0.003(4) 0.026(3) 0.011(4)
O4W 0.201(9) 0.136(8) 0.131(7) -0.052(6) 0.092(6) -0.038(7)
O53W 0.070(11) 0.078(12) 0.076(11) 0.003(9) 0.011(9) -0.016(9)
O100 0.094(5) 0.083(5) 0.089(5) -0.003(4) 0.038(4) 0.004(4)
C100 0.040(6) 0.101(9) 0.123(9) -0.018(8) -0.013(6) 0.006(6)

loop_
_atom_type_symbol
_atom_type_description
_atom_type_scat_dispersion_real
_atom_type_scat_dispersion_imag
_atom_type_scat_source
C C 0.0033 0.0016 'International Tables Vol C Tables 4.2.6.8 and 6.1.1.4'
H H 0.0000 0.0000 'International Tables Vol C Tables 4.2.6.8 and 6.1.1.4'
N N 0.0061 0.0033 'International Tables Vol C Tables 4.2.6.8 and 6.1.1.4'
O O 0.0106 0.0060 'International Tables Vol C Tables 4.2.6.8 and 6.1.1.4'

loop_
_geom_angle_atom_site_label_1
_geom_angle_atom_site_label_2
_geom_angle_atom_site_label_3
_geom_angle
_geom_angle_site_symmetry_1
_geom_angle_site_symmetry_3
C11 O1 C12 114.0(5) . .
C2 O2 C22 115.8(5) . .
C3 O3 C23 116.2(5) . .
C9 N1 C6 125.1(6) . .
C9 N1 C8 118.6(5) . .
C6 N1 C8 110.1(5) . .
C15 N2 C16 113.3(5) . .
C15 N2 C21 114.9(5) . .
C16 N2 C21 106.6(5) . .
C15 N2 H2 107.2 . .
C16 N2 H2 107.2 . .
C21 N2 H2 107.2 . .
C2 C1 C6 117.8(6) . .
C2 C1 H1 121.1 . .
C6 C1 H1 121.1 . .
O2 C2 C1 124.0(6) . .
O2 C2 C3 114.4(6) . .
C1 C2 C3 121.6(6) . .
O3 C3 C4 124.4(6) . .
O3 C3 C2 115.4(6) . .
C4 C3 C2 120.2(6) . .
C3 C4 C5 118.5(6) . .
C3 C4 H4 120.8 . .
C5 C4 H4 120.8 . .
C6 C5 C4 120.8(6) . .
C6 C5 C7 110.0(6) . .
C4 C5 C7 129.0(6) . .
C5 C6 C1 121.2(6) . .
C5 C6 N1 110.3(6) . .
C1 C6 N1 128.5(6) . .
C5 C7 C17 113.4(6) . .
C5 C7 C21 114.6(5) . .
C17 C7 C21 102.2(5) . .
C5 C7 C8 102.4(5) . .
C17 C7 C8 111.7(5) . .
C21 C7 C8 112.9(6) . .
N1 C8 C18 106.3(5) . .
N1 C8 C7 103.9(5) . .
C18 C8 C7 118.0(5) . .
N1 C8 H8 109.4 . .
C18 C8 H8 109.4 . .
C7 C8 H8 109.4 . .
O4 C9 N1 123.6(6) . .
O4 C9 C10 120.8(6) . .
N1 C9 C10 115.6(6) . .
C9 C10 C11 116.0(5) . .
C9 C10 H10A 108.3 . .
C11 C10 H10A 108.3 . .
C9 C10 H10B 108.3 . .
C11 C10 H10B 108.3 . .
H10A C10 H10B 107.4 . .
O1 C11 C18 114.0(5) . .
O1 C11 C10 103.9(5) . .
C18 C11 C10 109.4(5) . .
O1 C11 H11 109.8 . .
C18 C11 H11 109.8 . .
C10 C11 H11 109.8 . .
O1 C12 C13 111.6(6) . .
O1 C12 H12A 109.3 . .
C13 C12 H12A 109.3 . .
O1 C12 H12B 109.3 . .
C13 C12 H12B 109.3 . .
H12A C12 H12B 108.0 . .
C14 C13 C12 122.2(7) . .
C14 C13 H13 118.9 . .
C12 C13 H13 118.9 . .
C13 C14 C19 123.0(6) . .
C13 C14 C15 122.1(7) . .
C19 C14 C15 114.9(5) . .
N2 C15 C14 108.8(5) . .
N2 C15 H15A 109.9 . .
C14 C15 H15A 109.9 . .
N2 C15 H15B 109.9 . .
C14 C15 H15B 109.9 . .
H15A C15 H15B 108.3 . .
C17 C16 N2 104.2(6) . .
C17 C16 H16A 110.9 . .
N2 C16 H16A 110.9 . .
C17 C16 H16B 110.9 . .
N2 C16 H16B 110.9 . .
H16A C16 H16B 108.9 . .
C16 C17 C7 104.2(6) . .
C16 C17 H17A 110.9 . .
C7 C17 H17A 110.9 . .
C16 C17 H17B 110.9 . .
C7 C17 H17B 110.9 . .
H17A C17 H17B 108.9 . .
C8 C18 C19 113.1(5) . .
C8 C18 C11 108.9(5) . .
C19 C18 C11 118.2(5) . .
C8 C18 H18 105.2 . .
C19 C18 H18 105.2 . .
C11 C18 H18 105.2 . .
C14 C19 C18 114.0(6) . .
C14 C19 C20 109.7(5) . .
C18 C19 C20 107.1(5) . .
C14 C19 H19 108.6 . .
C18 C19 H19 108.6 . .
C20 C19 H19 108.6 . .
C21 C20 C19 108.1(6) . .
C21 C20 H20A 110.1 . .
C19 C20 H20A 110.1 . .
C21 C20 H20B 110.1 . .
C19 C20 H20B 110.1 . .
H20A C20 H20B 108.4 . .
C20 C21 C7 117.4(5) . .
C20 C21 N2 109.7(6) . .
C7 C21 N2 104.2(5) . .
C20 C21 H21 108.4 . .
C7 C21 H21 108.4 . .
N2 C21 H21 108.4 . .
O2 C22 H22A 109.5 . .
O2 C22 H22B 109.5 . .
H22A C22 H22B 109.5 . .
O2 C22 H22C 109.5 . .
H22A C22 H22C 109.5 . .
H22B C22 H22C 109.5 . .
O3 C23 H23A 109.5 . .
O3 C23 H23B 109.5 . .
H23A C23 H23B 109.5 . .
O3 C23 H23C 109.5 . .
H23A C23 H23C 109.5 . .
H23B C23 H23C 109.5 . .
C12A O1A C11A 114.3(5) . .
C2A O2A C22A 117.2(5) . .
C3A O3A C23A 116.7(5) . .
C9A N1A C6A 127.3(6) . .
C9A N1A C8A 118.7(5) . .
C6A N1A C8A 109.0(5) . .
C15A N2A C16A 112.3(5) . .
C15A N2A C21A 113.7(5) . .
C16A N2A C21A 107.9(5) . .
C15A N2A H2A 107.6 . .
C16A N2A H2A 107.6 . .
C21A N2A H2A 107.6 . .
C2A C1A C6A 116.8(6) . .
C2A C1A H1A 121.6 . .
C6A C1A H1A 121.6 . .
O2A C2A C3A 115.7(6) . .
O2A C2A C1A 123.2(6) . .
C3A C2A C1A 121.1(6) . .
C2A C3A C4A 121.7(6) . .
C2A C3A O3A 115.9(6) . .
C4A C3A O3A 122.4(6) . .
C3A C4A C5A 117.5(6) . .
C3A C4A H4A 121.2 . .
C5A C4A H4A 121.2 . .
C6A C5A C4A 120.4(6) . .
C6A C5A C7A 112.5(5) . .
C4A C5A C7A 127.1(6) . .
C5A C6A C1A 122.5(6) . .
C5A C6A N1A 110.1(6) . .
C1A C6A N1A 127.4(6) . .
C17A C7A C5A 113.8(6) . .
C17A C7A C21A 103.2(5) . .
C5A C7A C21A 115.6(5) . .
C17A C7A C8A 111.1(5) . .
C5A C7A C8A 100.7(5) . .
C21A C7A C8A 112.8(5) . .
N1A C8A C18A 105.1(5) . .
N1A C8A C7A 105.3(5) . .
C18A C8A C7A 117.0(5) . .
N1A C8A H8A 109.7 . .
C18A C8A H8A 109.7 . .
C7A C8A H8A 109.7 . .
O4A C9A N1A 122.4(6) . .
O4A C9A C10A 123.6(6) . .
N1A C9A C10A 113.7(6) . .
C9A C10A C11A 115.4(5) . .
C9A C10A H10C 108.4 . .
C11A C10A H10C 108.4 . .
C9A C10A H10D 108.4 . .
C11A C10A H10D 108.4 . .
H10C C10A H10D 107.5 . .
O1A C11A C10A 103.3(5) . .
O1A C11A C18A 114.6(5) . .
C10A C11A C18A 110.5(5) . .
O1A C11A H11A 109.4 . .
C10A C11A H11A 109.4 . .
C18A C11A H11A 109.4 . .
O1A C12A C13A 112.5(6) . .
O1A C12A H12C 109.1 . .
C13A C12A H12C 109.1 . .
O1A C12A H12D 109.1 . .
C13A C12A H12D 109.1 . .
H12C C12A H12D 107.8 . .
C14A C13A C12A 121.0(6) . .
C14A C13A H13A 119.5 . .
C12A C13A H13A 119.5 . .
C13A C14A C15A 122.8(6) . .
C13A C14A C19A 122.1(6) . .
C15A C14A C19A 115.1(6) . .
N2A C15A C14A 110.6(5) . .
N2A C15A H15C 109.5 . .
C14A C15A H15C 109.5 . .
N2A C15A H15D 109.5 . .
C14A C15A H15D 109.5 . .
H15C C15A H15D 108.1 . .
N2A C16A C17A 103.5(5) . .
N2A C16A H16C 111.1 . .
C17A C16A H16C 111.1 . .
N2A C16A H16D 111.1 . .
C17A C16A H16D 111.1 . .
H16C C16A H16D 109.0 . .
C7A C17A C16A 104.0(6) . .
C7A C17A H17C 111.0 . .
C16A C17A H17C 111.0 . .
C7A C17A H17D 111.0 . .
C16A C17A H17D 111.0 . .
H17C C17A H17D 109.0 . .
C19A C18A C8A 114.5(5) . .
C19A C18A C11A 118.8(5) . .
C8A C18A C11A 106.4(6) . .
C19A C18A H18A 105.3 . .
C8A C18A H18A 105.3 . .
C11A C18A H18A 105.3 . .
C14A C19A C18A 114.9(6) . .
C14A C19A C20A 109.3(6) . .
C18A C19A C20A 104.7(5) . .
C14A C19A H19A 109.2 . .
C18A C19A H19A 109.2 . .
C20A C19A H19A 109.2 . .
C21A C20A C19A 109.0(5) . .
C21A C20A H20C 109.9 . .
C19A C20A H20C 109.9 . .
C21A C20A H20D 109.9 . .
C19A C20A H20D 109.9 . .
H20C C20A H20D 108.3 . .
C20A C21A C7A 117.1(5) . .
C20A C21A N2A 110.5(5) . .
C7A C21A N2A 104.9(5) . .
C20A C21A H21A 108.0 . .
C7A C21A H21A 108.0 . .
N2A C21A H21A 108.0 . .
O2A C22A H22D 109.5 . .
O2A C22A H22E 109.5 . .
H22D C22A H22E 109.5 . .
O2A C22A H22F 109.5 . .
H22D C22A H22F 109.5 . .
H22E C22A H22F 109.5 . .
O3A C23A H23D 109.5 . .
O3A C23A H23E 109.5 . .
H23D C23A H23E 109.5 . .
O3A C23A H23F 109.5 . .
H23D C23A H23F 109.5 . .
H23E C23A H23F 109.5 . .
C26 O7 H7 109.5 . .
C27 N3 C25 121.5(6) . .
C27 N3 H3 119.3 . .
C25 N3 H3 119.3 . .
O11 N5 O12 124.0(6) . .
O11 N5 C32 119.0(6) . .
O12 N5 C32 117.0(6) . .
O6 C24 O5 124.7(7) . .
O6 C24 C25 117.6(7) . .
O5 C24 C25 117.6(7) . .
N3 C25 C26 112.1(6) . .
N3 C25 C24 112.7(6) . .
C26 C25 C24 113.4(6) . .
N3 C25 H25 106.0 . .
C26 C25 H25 106.0 . .
C24 C25 H25 106.0 . .
O7 C26 C25 112.0(6) . .
O7 C26 H26A 109.2 . .
C25 C26 H26A 109.2 . .
O7 C26 H26B 109.2 . .
C25 C26 H26B 109.2 . .
H26A C26 H26B 107.9 . .
O8 C27 N3 122.9(7) . .
O8 C27 C281 118.1(14) . .
N3 C27 C281 118.7(14) . .
O8 C27 C28 124.2(13) . .
N3 C27 C28 112.5(12) . .
C31 C32 C33 123.8(12) . .
C33 C32 C311 122.8(11) . .
C31 C32 N5 112.8(11) . .
C33 C32 N5 119.0(7) . .
C311 C32 N5 116.6(10) . .
C28 C33 C32 113.2(15) . .
C32 C33 C281 122.3(13) . .
C28 C33 H33 123.4 . .
C32 C33 H33 123.4 . .
N41 N4 N43 163(4) . .
N41 N4 O10 99(3) . .
N43 N4 O10 97(3) . .
N41 N4 O9 90(3) . .
N43 N4 O9 75(3) . .
O10 N4 O9 124.7(13) . .
N41 N4 O103 135(3) . .
N43 N4 O103 60(2) . .
O10 N4 O103 37.3(16) . .
O9 N4 O103 108(2) . .
N41 N4 C30 87(2) . .
N43 N4 C30 91(3) . .
O10 N4 C30 117.9(18) . .
O9 N4 C30 116.9(17) . .
O103 N4 C30 117(3) . .
N41 N4 O101 53(2) . .
N43 N4 O101 142(3) . .
O10 N4 O101 46.1(17) . .
O9 N4 O101 116(3) . .
O103 N4 O101 83(2) . .
C30 N4 O101 112(2) . .
N41 N4 O91 49(2) . .
N43 N4 O91 116(3) . .
O10 N4 O91 124(3) . .
O9 N4 O91 41.7(17) . .
O103 N4 O91 136(2) . .
C30 N4 O91 106(2) . .
O101 N4 O91 87(2) . .
N41 N4 O93 128(3) . .
N43 N4 O93 37.2(19) . .
O10 N4 O93 117(2) . .
O9 N4 O93 38.3(17) . .
O103 N4 O93 83(2) . .
C30 N4 O93 106(2) . .
O101 N4 O93 141.6(17) . .
O91 N4 O93 79.3(17) . .
N41 N4 C301 121(2) . .
N43 N4 C301 56.8(19) . .
O10 N4 C301 113(2) . .
O9 N4 C301 107(2) . .
O103 N4 C301 93(2) . .
O101 N4 C301 136.5(17) . .
O91 N4 C301 122.4(16) . .
O93 N4 C301 79.6(18) . .
O91 O9 O93 163(3) . .
O91 O9 N4 89(3) . .
O93 O9 N4 101(3) . .
O91 O9 N43 130(3) . .
O93 O9 N43 58.1(16) . .
N4 O9 N43 43(2) . .
O91 O9 N41 53.4(16) . .
O93 O9 N41 135(3) . .
N4 O9 N41 35(2) . .
N43 O9 N41 78(2) . .
O103 O10 O101 159(3) . .
O103 O10 N4 82(3) . .
O101 O10 N4 82(3) . .
O103 O10 N41 114(3) . .
O101 O10 N41 49.4(14) . .
N4 O10 N41 33(2) . .
O103 O10 N43 47(2) . .
O101 O10 N43 116(2) . .
N4 O10 N43 35.1(19) . .
N41 O10 N43 67.5(18) . .
N4 N41 O101 93(3) . .
N4 N41 O91 99(3) . .
O101 N41 O91 124.5(13) . .
N4 N41 O9 54(2) . .
O101 N41 O9 117(2) . .
O91 N41 O9 44.6(17) . .
N4 N41 O10 49(2) . .
O101 N41 O10 44.0(17) . .
O91 N41 O10 124(3) . .
O9 N41 O10 88(2) . .
N4 N41 C30 62.1(18) . .
O101 N41 C30 118.2(18) . .
O91 N41 C30 115.1(18) . .
O9 N41 C30 92.9(19) . .
O10 N41 C30 90.1(18) . .
N4 N41 O92 147(3) . 2_647
O101 N41 O92 54.9(18) . 2_647
O91 N41 O92 106(2) . 2_647
O9 N41 O92 143.2(19) . 2_647
O10 N41 O92 98.4(17) . 2_647
C30 N41 O92 123.1(18) . 2_647
N4 N41 N43 9(2) . .
O101 N41 N43 100(2) . .
O91 N41 N43 91(2) . .
O9 N41 N43 46.9(17) . .
O10 N41 N43 56.8(16) . .
C30 N41 N43 61.8(14) . .
O92 N41 N43 155.1(18) 2_647 .
N4 N41 N42 153(2) . 2_647
O101 N41 N42 79.3(19) . 2_647
O91 N41 N42 66.6(19) . 2_647
O9 N41 N42 106.9(18) . 2_647
O10 N41 N42 119.7(17) . 2_647
C30 N41 N42 144(2) . 2_647
O92 N41 N42 39.3(8) 2_647 2_647
N43 N41 N42 150.7(16) . 2_647
O9 O91 N41 82(3) . .
O9 O91 O102 172(3) . 2_647
N41 O91 O102 100(3) . 2_647
O9 O91 N4 49.5(16) . .
N41 O91 N4 32.6(18) . .
O102 O91 N4 132(2) 2_647 .
O9 O91 O53W 110(2) . 2_647
N41 O91 O53W 120(2) . 2_647
O102 O91 O53W 62.6(15) 2_647 2_647
N4 O91 O53W 122.4(19) . 2_647
O9 O91 N42 144(2) . 2_647
N41 O91 N42 75(2) . 2_647
O102 O91 N42 42.8(11) 2_647 2_647
N4 O91 N42 104.6(18) . 2_647
O53W O91 N42 105(2) 2_647 2_647
O10 O101 N41 87(3) . .
O10 O101 O92 163(3) . 2_647
N41 O101 O92 81(2) . 2_647
O10 O101 N4 51.9(16) . .
N41 O101 N4 34.7(18) . .
O92 O101 N4 115(2) 2_647 .
N43 N42 O102 96(3) . .
N43 N42 O92 99(3) . .
O102 N42 O92 124.4(13) . .
N43 N42 O93 55.5(17) . .
O102 N42 O93 122(3) . .
O92 N42 O93 43.7(18) . .
N43 N42 C301 67.0(16) . .
O102 N42 C301 114.0(18) . .
O92 N42 C301 121.2(18) . .
O93 N42 C301 100(2) . .
N43 N42 O103 44.1(18) . .
O102 N42 O103 51.6(18) . .
O92 N42 O103 120(3) . .
O93 N42 O103 85(2) . .
C301 N42 O103 89.8(18) . .
N43 N42 O91 148(2) . 2_657
O102 N42 O91 53.0(18) . 2_657
O92 N42 O91 103(2) . 2_657
O93 N42 O91 141.3(19) . 2_657
C301 N42 O91 117.7(19) . 2_657
O103 N42 O91 104.6(15) . 2_657
N43 N42 N41 153(2) . 2_657
O102 N42 N41 79(2) . 2_657
O92 N42 N41 64(2) . 2_657
O93 N42 N41 105.1(19) . 2_657
C301 N42 N41 139(2) . 2_657
O103 N42 N41 124.5(16) . 2_657
O91 N42 N41 38.8(8) 2_657 2_657
O93 O92 N42 80(3) . .
O93 O92 O101 165(3) . 2_657
N42 O92 O101 100(3) . 2_657
O93 O92 N41 148(2) . 2_657
N42 O92 N41 77(2) . 2_657
O101 O92 N41 43.9(12) 2_657 2_657
O93 O92 N43 43.0(18) . .
N42 O92 N43 37.1(18) . .
O101 O92 N43 135(2) 2_657 .
N41 O92 N43 111.1(17) 2_657 .
N42 O102 O103 84(3) . .
N42 O102 O91 84(2) . 2_657
O103 O102 O91 168(2) . 2_657
N42 O102 O53W 147(3) . .
O103 O102 O53W 128(2) . .
O91 O102 O53W 64.1(15) 2_657 .
N42 O102 N43 38.7(19) . .
O103 O102 N43 45.2(12) . .
O91 O102 N43 122.8(19) 2_657 .
O53W O102 N43 172(2) . .
N4 N43 N42 166(3) . .
N4 N43 O103 79(3) . .
N42 N43 O103 98(3) . .
N4 N43 O93 115(3) . .
N42 N43 O93 78(3) . .
O103 N43 O93 124.6(13) . .
N4 N43 O9 62(2) . .
N42 N43 O9 131(3) . .
O103 N43 O9 111(3) . .
O93 N43 O9 53.3(19) . .
N4 N43 C301 94(2) . .
N42 N43 C301 75(2) . .
O103 N43 C301 116.8(19) . .
O93 N43 C301 115.4(19) . .
O9 N43 C301 120(2) . .
N4 N43 O10 48.2(18) . .
N42 N43 O10 127(3) . .
O103 N43 O10 30.7(16) . .
O93 N43 O10 133(2) . .
O9 N43 O10 93(2) . .
C301 N43 O10 109.9(17) . .
N4 N43 O102 129(3) . .
N42 N43 O102 45.6(17) . .
O103 N43 O102 52.7(19) . .
O93 N43 O102 105(3) . .
O9 N43 O102 143.4(19) . .
C301 N43 O102 95(2) . .
O10 N43 O102 82.0(18) . .
N4 N43 O92 149(3) . .
N42 N43 O92 43.6(16) . .
O103 N43 O92 119(2) . .
O93 N43 O92 34.6(16) . .
O9 N43 O92 87.8(19) . .
C301 N43 O92 98(2) . .
O10 N43 O92 146(2) . .
O102 N43 O92 78(2) . .
N4 N43 N41 8.0(18) . .
N42 N43 N41 168.4(18) . .
O103 N43 N41 86(3) . .
O93 N43 N41 108(3) . .
O9 N43 N41 55(2) . .
C301 N43 N41 93.5(18) . .
O10 N43 N41 55.7(17) . .
O102 N43 N41 137.2(19) . .
O92 N43 N41 142(2) . .
N4 N43 C30 57.2(18) . .
N42 N43 C30 112(2) . .
O103 N43 C30 108.9(18) . .
O93 N43 C30 123.9(19) . .
O9 N43 C30 95(2) . .
O10 N43 C30 86.4(17) . .
O102 N43 C30 120.6(17) . .
O92 N43 C30 127.0(17) . .
N41 N43 C30 56.8(14) . .
O92 O93 O9 170(3) . .
O92 O93 N43 102(3) . .
O9 O93 N43 69(2) . .
O92 O93 N42 56.2(17) . .
O9 O93 N42 115(2) . .
N43 O93 N42 46(2) . .
O92 O93 N4 130(3) . .
O9 O93 N4 40.9(14) . .
N43 O93 N4 27.7(19) . .
N42 O93 N4 73.8(19) . .
O10 O103 N43 102(3) . .
O10 O103 O102 159(3) . .
N43 O103 O102 82(3) . .
O10 O103 N4 61(2) . .
N43 O103 N4 42(2) . .
O102 O103 N4 122(3) . .
O10 O103 N42 137(3) . .
N43 O103 N42 37.6(19) . .
O102 O103 N42 44.4(12) . .
N4 O103 N42 78(2) . .
C33 C28 C29 129(2) . .
C33 C28 C27 118(2) . .
C29 C28 C27 113(2) . .
C28 C29 C30 112.1(19) . .
C28 C29 H29 124.0 . .
C30 C29 H29 124.0 . .
C31 C30 C29 123.1(17) . .
C31 C30 N4 119.0(17) . .
C29 C30 N4 117.5(16) . .
C31 C30 N41 119.2(17) . .
C29 C30 N41 111.9(16) . .
N4 C30 N41 30.7(16) . .
C31 C30 N43 118.3(17) . .
C29 C30 N43 106.6(16) . .
N4 C30 N43 31.5(16) . .
N41 C30 N43 61.4(16) . .
C30 C31 C32 115.4(19) . .
C30 C31 H31 122.3 . .
C32 C31 H31 122.3 . .
C291 C281 C27 118(2) . .
C291 C281 C33 114(2) . .
C27 C281 C33 128(2) . .
C281 C291 C301 120.4(18) . .
C281 C291 H291 119.8 . .
C301 C291 H291 119.8 . .
C311 C301 C291 124.2(17) . .
C311 C301 N43 116.6(18) . .
C291 C301 N43 115.3(17) . .
C311 C301 N42 119.8(18) . .
C291 C301 N42 113.3(16) . .
N43 C301 N42 38.1(15) . .
C311 C301 N4 102.1(17) . .
C291 C301 N4 113.2(17) . .
N43 C301 N4 29.5(14) . .
N42 C301 N4 67.4(16) . .
C301 C311 C32 115.6(17) . .
C301 C311 H311 122.2 . .
C32 C311 H311 122.2 . .
C26A O7A H7A 109.5 . .
C27A N3A C25A 122.0(6) . .
C27A N3A H3A 119.0 . .
C25A N3A H3A 119.0 . .
O9A N4A O10A 126.3(6) . .
O9A N4A C32A 117.2(6) . .
O10A N4A C32A 116.4(6) . .
O12A N5A O11A 123.6(6) . .
O12A N5A C30A 118.8(6) . .
O11A N5A C30A 117.7(6) . .
O6A C24A O5A 127.8(7) . .
O6A C24A C25A 118.0(7) . .
O5A C24A C25A 114.2(7) . .
N3A C25A C26A 113.0(6) . .
N3A C25A C24A 110.4(6) . .
C26A C25A C24A 108.3(5) . .
N3A C25A H25A 108.3 . .
C26A C25A H25A 108.3 . .
C24A C25A H25A 108.3 . .
O7A C26A C25A 110.2(5) . .
O7A C26A H26C 109.6 . .
C25A C26A H26C 109.6 . .
O7A C26A H26D 109.6 . .
C25A C26A H26D 109.6 . .
H26C C26A H26D 108.1 . .
O8A C27A N3A 123.2(7) . .
O8A C27A C28A 120.1(6) . .
N3A C27A C28A 116.5(6) . .
C29A C28A C33A 120.2(6) . .
C29A C28A C27A 123.9(6) . .
C33A C28A C27A 115.8(6) . .
C28A C29A C30A 118.2(6) . .
C28A C29A H29A 120.9 . .
C30A C29A H29A 120.9 . .
C31A C30A C29A 123.3(6) . .
C31A C30A N5A 119.7(7) . .
C29A C30A N5A 117.0(6) . .
C32A C31A C30A 115.2(7) . .
C32A C31A H31A 122.4 . .
C30A C31A H31A 122.4 . .
C33A C32A C31A 125.4(6) . .
C33A C32A N4A 118.7(7) . .
C31A C32A N4A 115.9(7) . .
C32A C33A C28A 117.6(6) . .
C32A C33A H33A 121.2 . .
C28A C33A H33A 121.2 . .
H11W O1W H12W 99.6 . .
H21W O2W H22W 91.1 . .
H31W O3W H32W 107.4 . .
H41W O4W H42W 123.8 . .
O102 O53W O91 53.3(14) . 2_657
C100 O100 H100 109.5 . .
O100 C100 H10E 109.5 . .
O100 C100 H10F 109.5 . .
H10E C100 H10F 109.5 . .
O100 C100 H10G 109.5 . .
H10E C100 H10G 109.5 . .
H10F C100 H10G 109.5 . .

loop_
_geom_bond_atom_site_label_1
_geom_bond_atom_site_label_2
_geom_bond_distance
_geom_bond_site_symmetry_2
O1 C11 1.438(7) .
O1 C12 1.444(7) .
O2 C2 1.368(7) .
O2 C22 1.451(7) .
O3 C3 1.370(7) .
O3 C23 1.455(7) .
O4 C9 1.235(7) .
N1 C9 1.371(8) .
N1 C6 1.407(7) .
N1 C8 1.487(7) .
N2 C15 1.486(8) .
N2 C16 1.541(9) .
N2 C21 1.563(7) .
N2 H2 1.0000 .
C1 C2 1.376(8) .
C1 C6 1.406(8) .
C1 H1 0.9500 .
C2 C3 1.417(9) .
C3 C4 1.389(8) .
C4 C5 1.400(8) .
C4 H4 0.9500 .
C5 C6 1.390(8) .
C5 C7 1.522(8) .
C7 C17 1.531(9) .
C7 C21 1.546(9) .
C7 C8 1.568(8) .
C8 C18 1.512(9) .
C8 H8 1.0000 .
C9 C10 1.520(8) .
C10 C11 1.566(9) .
C10 H10A 0.9900 .
C10 H10B 0.9900 .
C11 C18 1.543(7) .
C11 H11 1.0000 .
C12 C13 1.478(8) .
C12 H12A 0.9900 .
C12 H12B 0.9900 .
C13 C14 1.320(8) .
C13 H13 0.9500 .
C14 C19 1.526(8) .
C14 C15 1.538(9) .
C15 H15A 0.9900 .
C15 H15B 0.9900 .
C16 C17 1.503(9) .
C16 H16A 0.9900 .
C16 H16B 0.9900 .
C17 H17A 0.9900 .
C17 H17B 0.9900 .
C18 C19 1.529(8) .
C18 H18 1.0000 .
C19 C20 1.557(8) .
C19 H19 1.0000 .
C20 C21 1.483(9) .
C20 H20A 0.9900 .
C20 H20B 0.9900 .
C21 H21 1.0000 .
C22 H22A 0.9800 .
C22 H22B 0.9800 .
C22 H22C 0.9800 .
C23 H23A 0.9800 .
C23 H23B 0.9800 .
C23 H23C 0.9800 .
O1A C12A 1.411(7) .
O1A C11A 1.440(7) .
O2A C2A 1.375(7) .
O2A C22A 1.430(7) .
O3A C3A 1.394(7) .
O3A C23A 1.444(7) .
O4A C9A 1.232(7) .
N1A C9A 1.362(7) .
N1A C6A 1.423(7) .
N1A C8A 1.485(8) .
N2A C15A 1.493(8) .
N2A C16A 1.504(8) .
N2A C21A 1.535(7) .
N2A H2A 1.0000 .
C1A C2A 1.400(8) .
C1A C6A 1.401(8) .
C1A H1A 0.9500 .
C2A C3A 1.385(8) .
C3A C4A 1.393(8) .
C4A C5A 1.408(7) .
C4A H4A 0.9500 .
C5A C6A 1.374(8) .
C5A C7A 1.516(8) .
C7A C17A 1.507(8) .
C7A C21A 1.524(9) .
C7A C8A 1.589(8) .
C8A C18A 1.539(9) .
C8A H8A 1.0000 .
C9A C10A 1.524(8) .
C10A C11A 1.536(9) .
C10A H10C 0.9900 .
C10A H10D 0.9900 .
C11A C18A 1.558(8) .
C11A H11A 1.0000 .
C12A C13A 1.545(9) .
C12A H12C 0.9900 .
C12A H12D 0.9900 .
C13A C14A 1.319(8) .
C13A H13A 0.9500 .
C14A C15A 1.512(8) .
C14A C19A 1.516(9) .
C15A H15C 0.9900 .
C15A H15D 0.9900 .
C16A C17A 1.536(8) .
C16A H16C 0.9900 .
C16A H16D 0.9900 .
C17A H17C 0.9900 .
C17A H17D 0.9900 .
C18A C19A 1.524(8) .
C18A H18A 1.0000 .
C19A C20A 1.554(7) .
C19A H19A 1.0000 .
C20A C21A 1.505(9) .
C20A H20C 0.9900 .
C20A H20D 0.9900 .
C21A H21A 1.0000 .
C22A H22D 0.9800 .
C22A H22E 0.9800 .
C22A H22F 0.9800 .
C23A H23D 0.9800 .
C23A H23E 0.9800 .
C23A H23F 0.9800 .
O5 C24 1.256(8) .
O6 C24 1.251(7) .
O7 C26 1.431(7) .
O7 H7 0.8400 .
O8 C27 1.244(8) .
O11 N5 1.241(6) .
O12 N5 1.244(6) .
N3 C27 1.338(8) .
N3 C25 1.458(7) .
N3 H3 0.8800 .
N5 C32 1.476(8) .
C24 C25 1.539(9) .
C25 C26 1.537(10) .
C25 H25 1.0000 .
C26 H26A 0.9900 .
C26 H26B 0.9900 .
C27 C281 1.40(3) .
C27 C28 1.67(3) .
C32 C31 1.38(2) .
C32 C33 1.378(9) .
C32 C311 1.40(2) .
C33 C28 1.32(3) .
C33 C281 1.45(3) .
C33 H33 0.9500 .
N4 N41 0.87(4) .
N4 N43 0.93(4) .
N4 O10 1.210(8) .
N4 O9 1.210(8) .
N4 O103 1.38(4) .
N4 C30 1.50(2) .
N4 O101 1.52(4) .
N4 O91 1.59(4) .
N4 O93 1.81(4) .
N4 C301 1.89(4) .
O9 O91 1.06(3) .
O9 O93 1.14(3) .
O9 N43 1.33(4) .
O9 N41 1.49(4) .
O10 O103 0.84(3) .
O10 O101 1.11(3) .
O10 N41 1.59(4) .
O10 N43 1.61(4) .
N41 O101 1.210(8) .
N41 O91 1.211(8) .
N41 C30 1.69(3) .
N41 O92 1.73(4) 2_647
N41 N43 1.78(5) .
N41 N42 1.86(4) 2_647
O91 O102 1.42(3) 2_647
O91 O53W 1.60(3) 2_647
O91 N42 1.77(4) 2_647
O101 O92 1.43(4) 2_647
N42 N43 1.06(4) .
N42 O102 1.211(8) .
N42 O92 1.213(8) .
N42 O93 1.44(4) .
N42 C301 1.66(3) .
N42 O103 1.72(4) .
N42 O91 1.77(4) 2_657
N42 N41 1.86(4) 2_657
O92 O93 1.01(3) .
O92 O101 1.43(4) 2_657
O92 N41 1.73(4) 2_657
O92 N43 1.73(4) .
O102 O103 1.36(3) .
O102 O91 1.42(4) 2_657
O102 O53W 1.58(3) .
O102 N43 1.69(4) .
N43 O103 1.210(8) .
N43 O93 1.211(8) .
N43 C301 1.58(3) .
N43 C30 1.78(3) .
C28 C29 1.40(3) .
C29 C30 1.40(2) .
C29 H29 0.9500 .
C30 C31 1.37(2) .
C31 H31 0.9500 .
C281 C291 1.40(3) .
C291 C301 1.45(2) .
C291 H291 0.9500 .
C301 C311 1.34(2) .
C311 H311 0.9500 .
O5A C24A 1.277(9) .
O6A C24A 1.248(8) .
O7A C26A 1.441(7) .
O7A H7A 0.8400 .
O8A C27A 1.223(7) .
O9A N4A 1.230(6) .
O10A N4A 1.235(7) .
O11A N5A 1.251(7) .
O12A N5A 1.229(6) .
N3A C27A 1.358(7) .
N3A C25A 1.444(8) .
N3A H3A 0.8800 .
N4A C32A 1.508(8) .
N5A C30A 1.474(8) .
C24A C25A 1.555(9) .
C25A C26A 1.545(8) .
C25A H25A 1.0000 .
C26A H26C 0.9900 .
C26A H26D 0.9900 .
C27A C28A 1.511(9) .
C28A C29A 1.382(8) .
C28A C33A 1.400(8) .
C29A C30A 1.396(9) .
C29A H29A 0.9500 .
C30A C31A 1.377(8) .
C31A C32A 1.367(8) .
C31A H31A 0.9500 .
C32A C33A 1.362(9) .
C33A H33A 0.9500 .
O1W H11W 0.8801 .
O1W H12W 0.9688 .
O2W H21W 0.8797 .
O2W H22W 0.8802 .
O3W H31W 0.8799 .
O3W H32W 0.8800 .
O4W H41W 0.9037 .
O4W H42W 0.9342 .
O53W O91 1.60(3) 2_657
O100 C100 1.458(9) .
O100 H100 0.8400 .
C100 H10E 0.9800 .
C100 H10F 0.9800 .
C100 H10G 0.9800 .

loop_
_geom_hbond_atom_site_label_D
_geom_hbond_atom_site_label_H
_geom_hbond_atom_site_label_A
_geom_hbond_distance_DH
_geom_hbond_distance_HA
_geom_hbond_distance_DA
_geom_hbond_angle_DHA
_geom_hbond_site_symmetry_A
N2 H2 O5 1.00 1.72 2.673(7) 159 .
N2A H2A O5A 1.00 1.67 2.664(7) 171 .
O7 H7 O5 0.84 1.88 2.703(7) 168 2_757
N3 H3 O2W 0.88 2.06 2.907(7) 162 .
O7A H7A O5A 0.84 1.84 2.671(7) 172 2_656
N3A H3A O4 0.88 2.46 3.219(7) 145 .
O1W H11W O6 0.88 1.88 2.752(7) 172 2_747
O1W H12W O4A 0.97 1.76 2.719(6) 170 2_657
O2W H21W O1W 0.88 1.81 2.691(6) 178 .
O2W H22W O8 0.88 2.15 3.027(8) 175 2_747
O3W H31W O4W 0.88 1.74 2.620(9) 174 .
O3W H32W O8A 0.88 1.94 2.816(7) 171 .
O4W H41W O6A 0.90 2.48 2.916(9) 110 2_646
O4W H42W O7A 0.93 1.96 2.850(8) 158 2_646
O100 H100 O6 0.84 1.86 2.691(7) 170 .

loop_
_geom_torsion_atom_site_label_1
_geom_torsion_atom_site_label_2
_geom_torsion_atom_site_label_3
_geom_torsion_atom_site_label_4
_geom_torsion
_geom_torsion_site_symmetry_1
_geom_torsion_site_symmetry_4
C22 O2 C2 C1 -3.9(10) . .
C22 O2 C2 C3 175.1(6) . .
C6 C1 C2 O2 177.3(7) . .
C6 C1 C2 C3 -1.6(11) . .
C23 O3 C3 C4 4.5(10) . .
C23 O3 C3 C2 -174.9(6) . .
O2 C2 C3 O3 0.9(10) . .
C1 C2 C3 O3 179.9(6) . .
O2 C2 C3 C4 -178.5(6) . .
C1 C2 C3 C4 0.5(12) . .
O3 C3 C4 C5 -178.3(6) . .
C2 C3 C4 C5 1.0(11) . .
C3 C4 C5 C6 -1.2(10) . .
C3 C4 C5 C7 -175.3(7) . .
C4 C5 C6 C1 0.1(11) . .
C7 C5 C6 C1 175.2(6) . .
C4 C5 C6 N1 179.5(6) . .
C7 C5 C6 N1 -5.4(8) . .
C2 C1 C6 C5 1.4(11) . .
C2 C1 C6 N1 -178.0(7) . .
C9 N1 C6 C5 -158.6(6) . .
C8 N1 C6 C5 -6.9(8) . .
C9 N1 C6 C1 20.8(12) . .
C8 N1 C6 C1 172.5(7) . .
C6 C5 C7 C17 -106.1(7) . .
C4 C5 C7 C17 68.4(9) . .
C6 C5 C7 C21 137.0(6) . .
C4 C5 C7 C21 -48.5(10) . .
C6 C5 C7 C8 14.4(7) . .
C4 C5 C7 C8 -171.0(7) . .
C9 N1 C8 C18 44.2(7) . .
C6 N1 C8 C18 -109.7(6) . .
C9 N1 C8 C7 169.3(6) . .
C6 N1 C8 C7 15.5(7) . .
C5 C7 C8 N1 -17.4(7) . .
C17 C7 C8 N1 104.4(6) . .
C21 C7 C8 N1 -141.1(6) . .
C5 C7 C8 C18 100.0(6) . .
C17 C7 C8 C18 -138.3(6) . .
C21 C7 C8 C18 -23.8(8) . .
C6 N1 C9 O4 -20.7(11) . .
C8 N1 C9 O4 -170.2(6) . .
C6 N1 C9 C10 160.7(6) . .
C8 N1 C9 C10 11.1(9) . .
O4 C9 C10 C11 139.9(7) . .
N1 C9 C10 C11 -41.4(9) . .
C12 O1 C11 C18 -67.6(7) . .
C12 O1 C11 C10 173.4(5) . .
C9 C10 C11 O1 134.6(6) . .
C9 C10 C11 C18 12.5(8) . .
C11 O1 C12 C13 89.2(7) . .
O1 C12 C13 C14 -65.2(10) . .
C12 C13 C14 C19 -3.0(12) . .
C12 C13 C14 C15 177.6(7) . .
C16 N2 C15 C14 76.0(7) . .
C21 N2 C15 C14 -46.8(7) . .
C13 C14 C15 N2 -128.0(8) . .
C19 C14 C15 N2 52.6(8) . .
C15 N2 C16 C17 -144.4(5) . .
C21 N2 C16 C17 -17.2(6) . .
N2 C16 C17 C7 37.8(6) . .
C5 C7 C17 C16 -167.7(5) . .
C21 C7 C17 C16 -43.7(6) . .
C8 C7 C17 C16 77.2(7) . .
N1 C8 C18 C19 155.0(5) . .
C7 C8 C18 C19 39.0(8) . .
N1 C8 C18 C11 -71.5(6) . .
C7 C8 C18 C11 172.4(5) . .
O1 C11 C18 C8 -74.2(7) . .
C10 C11 C18 C8 41.7(7) . .
O1 C11 C18 C19 56.6(8) . .
C10 C11 C18 C19 172.4(6) . .
C13 C14 C19 C18 59.2(10) . .
C15 C14 C19 C18 -121.4(7) . .
C13 C14 C19 C20 179.3(7) . .
C15 C14 C19 C20 -1.3(9) . .
C8 C18 C19 C14 62.0(7) . .
C11 C18 C19 C14 -66.8(8) . .
C8 C18 C19 C20 -59.5(7) . .
C11 C18 C19 C20 171.7(6) . .
C14 C19 C20 C21 -57.0(7) . .
C18 C19 C20 C21 67.2(7) . .
C19 C20 C21 C7 -55.8(7) . .
C19 C20 C21 N2 62.9(6) . .
C5 C7 C21 C20 -83.3(7) . .
C17 C7 C21 C20 153.5(6) . .
C8 C7 C21 C20 33.4(8) . .
C5 C7 C21 N2 155.0(5) . .
C17 C7 C21 N2 31.9(6) . .
C8 C7 C21 N2 -88.2(6) . .
C15 N2 C21 C20 -9.7(7) . .
C16 N2 C21 C20 -136.1(5) . .
C15 N2 C21 C7 116.9(6) . .
C16 N2 C21 C7 -9.5(6) . .
C22A O2A C2A C3A 165.5(7) . .
C22A O2A C2A C1A -14.3(11) . .
C6A C1A C2A O2A 178.8(7) . .
C6A C1A C2A C3A -1.0(11) . .
O2A C2A C3A C4A -179.2(6) . .
C1A C2A C3A C4A 0.6(12) . .
O2A C2A C3A O3A 1.4(10) . .
C1A C2A C3A O3A -178.7(6) . .
C23A O3A C3A C2A -178.7(6) . .
C23A O3A C3A C4A 1.9(10) . .
C2A C3A C4A C5A 1.1(11) . .
O3A C3A C4A C5A -179.6(6) . .
C3A C4A C5A C6A -2.3(10) . .
C3A C4A C5A C7A -178.5(6) . .
C4A C5A C6A C1A 2.0(11) . .
C7A C5A C6A C1A 178.7(7) . .
C4A C5A C6A N1A -178.2(6) . .
C7A C5A C6A N1A -1.5(8) . .
C2A C1A C6A C5A -0.2(11) . .
C2A C1A C6A N1A 179.9(7) . .
C9A N1A C6A C5A -163.3(7) . .
C8A N1A C6A C5A -8.9(8) . .
C9A N1A C6A C1A 16.6(12) . .
C8A N1A C6A C1A 170.9(7) . .
C6A C5A C7A C17A -108.8(7) . .
C4A C5A C7A C17A 67.7(9) . .
C6A C5A C7A C21A 132.1(6) . .
C4A C5A C7A C21A -51.5(10) . .
C6A C5A C7A C8A 10.2(8) . .
C4A C5A C7A C8A -173.4(7) . .
C9A N1A C8A C18A 47.7(8) . .
C6A N1A C8A C18A -109.2(6) . .
C9A N1A C8A C7A 171.8(6) . .
C6A N1A C8A C7A 14.9(7) . .
C17A C7A C8A N1A 106.3(6) . .
C5A C7A C8A N1A -14.6(7) . .
C21A C7A C8A N1A -138.4(5) . .
C17A C7A C8A C18A -137.4(6) . .
C5A C7A C8A C18A 101.7(6) . .
C21A C7A C8A C18A -22.1(8) . .
C6A N1A C9A O4A -22.7(12) . .
C8A N1A C9A O4A -174.9(6) . .
C6A N1A C9A C10A 163.1(6) . .
C8A N1A C9A C10A 10.9(9) . .
O4A C9A C10A C11A 138.9(7) . .
N1A C9A C10A C11A -46.9(9) . .
C12A O1A C11A C10A 174.9(5) . .
C12A O1A C11A C18A -64.8(8) . .
C9A C10A C11A O1A 141.9(6) . .
C9A C10A C11A C18A 18.9(8) . .
C11A O1A C12A C13A 88.8(7) . .
O1A C12A C13A C14A -64.6(9) . .
C12A C13A C14A C15A 175.4(6) . .
C12A C13A C14A C19A -6.0(11) . .
C16A N2A C15A C14A 76.4(7) . .
C21A N2A C15A C14A -46.4(7) . .
C13A C14A C15A N2A -128.1(7) . .
C19A C14A C15A N2A 53.2(8) . .
C15A N2A C16A C17A -142.9(5) . .
C21A N2A C16A C17A -16.9(7) . .
C5A C7A C17A C16A -167.1(5) . .
C21A C7A C17A C16A -41.1(6) . .
C8A C7A C17A C16A 80.1(6) . .
N2A C16A C17A C7A 35.9(6) . .
N1A C8A C18A C19A 154.5(5) . .
C7A C8A C18A C19A 38.2(8) . .
N1A C8A C18A C11A -72.1(6) . .
C7A C8A C18A C11A 171.6(5) . .
O1A C11A C18A C19A 52.8(9) . .
C10A C11A C18A C19A 169.0(6) . .
O1A C11A C18A C8A -78.2(7) . .
C10A C11A C18A C8A 38.0(7) . .
C13A C14A C19A C18A 61.9(9) . .
C15A C14A C19A C18A -119.4(7) . .
C13A C14A C19A C20A 179.2(7) . .
C15A C14A C19A C20A -2.1(9) . .
C8A C18A C19A C14A 60.3(7) . .
C11A C18A C19A C14A -67.0(8) . .
C8A C18A C19A C20A -59.6(7) . .
C11A C18A C19A C20A 173.1(6) . .
C14A C19A C20A C21A -55.1(7) . .
C18A C19A C20A C21A 68.5(6) . .
C19A C20A C21A C7A -58.1(7) . .
C19A C20A C21A N2A 61.8(7) . .
C17A C7A C21A C20A 153.0(5) . .
C5A C7A C21A C20A -82.2(7) . .
C8A C7A C21A C20A 33.0(7) . .
C17A C7A C21A N2A 30.1(6) . .
C5A C7A C21A N2A 154.9(5) . .
C8A C7A C21A N2A -89.9(6) . .
C15A N2A C21A C20A -9.8(7) . .
C16A N2A C21A C20A -135.0(5) . .
C15A N2A C21A C7A 117.2(6) . .
C16A N2A C21A C7A -7.9(6) . .
C27 N3 C25 C26 77.5(8) . .
C27 N3 C25 C24 -51.9(10) . .
O6 C24 C25 N3 141.7(6) . .
O5 C24 C25 N3 -40.0(9) . .
O6 C24 C25 C26 13.0(8) . .
O5 C24 C25 C26 -168.6(6) . .
N3 C25 C26 O7 53.8(8) . .
C24 C25 C26 O7 -177.2(5) . .
C25 N3 C27 O8 -0.9(12) . .
C25 N3 C27 C281 -174.0(13) . .
C25 N3 C27 C28 171.9(12) . .
O11 N5 C32 C31 -20.9(15) . .
O12 N5 C32 C31 159.5(13) . .
O11 N5 C32 C33 -178.2(7) . .
O12 N5 C32 C33 2.1(11) . .
O11 N5 C32 C311 15.6(15) . .
O12 N5 C32 C311 -164.1(13) . .
C31 C32 C33 C28 16.5(19) . .
C311 C32 C33 C28 -23.5(18) . .
N5 C32 C33 C28 171.2(13) . .
C31 C32 C33 C281 35(2) . .
C311 C32 C33 C281 -5(2) . .
N5 C32 C33 C281 -170.8(13) . .
N41 N4 O9 O91 -3(2) . .
N43 N4 O9 O91 168(3) . .
O10 N4 O9 O91 -104(4) . .
O103 N4 O9 O91 -142(3) . .
C30 N4 O9 O91 84(4) . .
O101 N4 O9 O91 -51(3) . .
O93 N4 O9 O91 166(3) . .
C301 N4 O9 O91 120(3) . .
N41 N4 O9 O93 -169(3) . .
N43 N4 O9 O93 1.9(17) . .
O10 N4 O9 O93 90(4) . .
O103 N4 O9 O93 53(3) . .
C30 N4 O9 O93 -82(4) . .
O101 N4 O9 O93 143(3) . .
O91 N4 O9 O93 -166(3) . .
C301 N4 O9 O93 -46(2) . .
N41 N4 O9 N43 -171(3) . .
O10 N4 O9 N43 88(4) . .
O103 N4 O9 N43 51(2) . .
C30 N4 O9 N43 -84(4) . .
O101 N4 O9 N43 141(3) . .
O91 N4 O9 N43 -168(3) . .
O93 N4 O9 N43 -1.9(17) . .
C301 N4 O9 N43 -48(2) . .
N43 N4 O9 N41 171(3) . .
O10 N4 O9 N41 -101(5) . .
O103 N4 O9 N41 -138(4) . .
C30 N4 O9 N41 87(3) . .
O101 N4 O9 N41 -48(3) . .
O91 N4 O9 N41 3(2) . .
O93 N4 O9 N41 169(3) . .
C301 N4 O9 N41 123(3) . .
N41 N4 O10 O103 -169(3) . .
N43 N4 O10 O103 4(2) . .
O9 N4 O10 O103 -73(5) . .
C30 N4 O10 O103 99(4) . .
O101 N4 O10 O103 -166(4) . .
O91 N4 O10 O103 -124(4) . .
O93 N4 O10 O103 -29(3) . .
C301 N4 O10 O103 61(3) . .
N41 N4 O10 O101 -3(2) . .
N43 N4 O10 O101 170(3) . .
O9 N4 O10 O101 94(4) . .
O103 N4 O10 O101 166(4) . .
C30 N4 O10 O101 -95(4) . .
O91 N4 O10 O101 42(3) . .
O93 N4 O10 O101 137(3) . .
C301 N4 O10 O101 -133(3) . .
N43 N4 O10 N41 173(3) . .
O9 N4 O10 N41 97(5) . .
O103 N4 O10 N41 169(3) . .
C30 N4 O10 N41 -91(3) . .
O101 N4 O10 N41 3(2) . .
O91 N4 O10 N41 45(3) . .
O93 N4 O10 N41 140(3) . .
C301 N4 O10 N41 -130(3) . .
N41 N4 O10 N43 -173(3) . .
O9 N4 O10 N43 -77(4) . .
O103 N4 O10 N43 -4(2) . .
C30 N4 O10 N43 95(4) . .
O101 N4 O10 N43 -170(3) . .
O91 N4 O10 N43 -128(3) . .
O93 N4 O10 N43 -33(2) . .
C301 N4 O10 N43 57(3) . .
N43 N4 N41 O101 -154(10) . .
O10 N4 N41 O101 2.8(18) . .
O9 N4 N41 O101 -122.4(19) . .
O103 N4 N41 O101 -6(4) . .
C30 N4 N41 O101 120.6(15) . .
O91 N4 N41 O101 -125.5(16) . .
O93 N4 N41 O101 -131(2) . .
C301 N4 N41 O101 127(2) . .
N43 N4 N41 O91 -29(10) . .
O10 N4 N41 O91 128(2) . .
O9 N4 N41 O91 3.1(18) . .
O103 N4 N41 O91 119(3) . .
C30 N4 N41 O91 -113.9(15) . .
O101 N4 N41 O91 125.5(16) . .
O93 N4 N41 O91 -5(3) . .
C301 N4 N41 O91 -107(2) . .
N43 N4 N41 O9 -32(10) . .
O10 N4 N41 O9 125.2(14) . .
O103 N4 N41 O9 116(3) . .
C30 N4 N41 O9 -116.9(17) . .
O101 N4 N41 O9 122.4(19) . .
O91 N4 N41 O9 -3.1(18) . .
O93 N4 N41 O9 -9(2) . .
C301 N4 N41 O9 -110(3) . .
N43 N4 N41 O10 -157(10) . .
O9 N4 N41 O10 -125.2(14) . .
O103 N4 N41 O10 -9(3) . .
C30 N4 N41 O10 117.8(18) . .
O101 N4 N41 O10 -2.8(18) . .
O91 N4 N41 O10 -128(2) . .
O93 N4 N41 O10 -134(3) . .
C301 N4 N41 O10 124(3) . .
N43 N4 N41 C30 85(10) . .
O10 N4 N41 C30 -117.8(18) . .
O9 N4 N41 C30 116.9(17) . .
O103 N4 N41 C30 -127(4) . .
O101 N4 N41 C30 -120.6(15) . .
O91 N4 N41 C30 113.9(15) . .
O93 N4 N41 C30 108(3) . .
C301 N4 N41 C30 6.4(18) . .
N43 N4 N41 O92 -166(8) . 2_647
O10 N4 N41 O92 -9(4) . 2_647
O9 N4 N41 O92 -134(4) . 2_647
O103 N4 N41 O92 -18(6) . 2_647
C30 N4 N41 O92 109(4) . 2_647
O101 N4 N41 O92 -12(3) . 2_647
O91 N4 N41 O92 -137(4) . 2_647
O93 N4 N41 O92 -143(3) . 2_647
C301 N4 N41 O92 115(4) . 2_647
O10 N4 N41 N43 157(10) . .
O9 N4 N41 N43 32(10) . .
O103 N4 N41 N43 148(12) . .
C30 N4 N41 N43 -85(10) . .
O101 N4 N41 N43 154(10) . .
O91 N4 N41 N43 29(10) . .
O93 N4 N41 N43 23(8) . .
C301 N4 N41 N43 -79(10) . .
N43 N4 N41 N42 -83(11) . 2_647
O10 N4 N41 N42 74(6) . 2_647
O9 N4 N41 N42 -51(6) . 2_647
O103 N4 N41 N42 65(7) . 2_647
C30 N4 N41 N42 -168(5) . 2_647
O101 N4 N41 N42 71(5) . 2_647
O91 N4 N41 N42 -54(5) . 2_647
O93 N4 N41 N42 -60(7) . 2_647
C301 N4 N41 N42 -161(4) . 2_647
O91 O9 N41 N4 176(2) . .
O93 O9 N41 N4 15(4) . .
N43 O9 N41 N4 6(2) . .
O91 O9 N41 O101 -112(2) . .
O93 O9 N41 O101 87(4) . .
N4 O9 N41 O101 72(3) . .
N43 O9 N41 O101 78(3) . .
O93 O9 N41 O91 -160(4) . .
N4 O9 N41 O91 -176(2) . .
N43 O9 N41 O91 -169(2) . .
O91 O9 N41 O10 -146(2) . .
O93 O9 N41 O10 53(3) . .
N4 O9 N41 O10 37.9(17) . .
N43 O9 N41 O10 44.1(18) . .
O91 O9 N41 C30 124(2) . .
O93 O9 N41 C30 -37(3) . .
N4 O9 N41 C30 -52.1(17) . .
N43 O9 N41 C30 -45.9(16) . .
O91 O9 N41 O92 -45(4) . 2_647
O93 O9 N41 O92 155(3) . 2_647
N4 O9 N41 O92 139(4) . 2_647
N43 O9 N41 O92 145(3) . 2_647
O91 O9 N41 N43 169(2) . .
O93 O9 N41 N43 9(2) . .
N4 O9 N41 N43 -6(2) . .
O91 O9 N41 N42 -26(2) . 2_647
O93 O9 N41 N42 174(3) . 2_647
N4 O9 N41 N42 158(2) . 2_647
N43 O9 N41 N42 164.6(16) . 2_647
O103 O10 N41 N4 12(4) . .
O101 O10 N41 N4 176(3) . .
N43 O10 N41 N4 4.1(19) . .
O103 O10 N41 O101 -164(4) . .
N4 O10 N41 O101 -176(3) . .
N43 O10 N41 O101 -172(2) . .
O103 O10 N41 O91 -58(4) . .
O101 O10 N41 O91 106(2) . .
N4 O10 N41 O91 -69(4) . .
N43 O10 N41 O91 -65(3) . .
O103 O10 N41 O9 -30(3) . .
O101 O10 N41 O9 134(2) . .
N4 O10 N41 O9 -41.5(18) . .
N43 O10 N41 O9 -37.4(16) . .
O103 O10 N41 C30 63(3) . .
O101 O10 N41 C30 -133(2) . .
N4 O10 N41 C30 51.4(18) . .
N43 O10 N41 C30 55.5(14) . .
O103 O10 N41 O92 -173(3) . 2_647
O101 O10 N41 O92 -9(2) . 2_647
N4 O10 N41 O92 175(2) . 2_647
N43 O10 N41 O92 179.0(15) . 2_647
O103 O10 N41 N43 8(3) . .
O101 O10 N41 N43 172(2) . .
N4 O10 N41 N43 -4.1(19) . .
O103 O10 N41 N42 -138(3) . 2_647
O101 O10 N41 N42 26(2) . 2_647
N4 O10 N41 N42 -150(3) . 2_647
N43 O10 N41 N42 -146(2) . 2_647
O93 O9 O91 N41 127(10) . .
N4 O9 O91 N41 2.5(14) . .
N43 O9 O91 N41 14(3) . .
O93 O9 O91 N4 124(11) . .
N43 O9 O91 N4 11(3) . .
N41 O9 O91 N4 -2.5(15) . .
O93 O9 O91 O53W 8(12) . 2_647
N4 O9 O91 O53W -116.2(17) . 2_647
N43 O9 O91 O53W -105(3) . 2_647
N41 O9 O91 O53W -119(2) . 2_647
O93 O9 O91 N42 176(8) . 2_647
N4 O9 O91 N42 51(4) . 2_647
N43 O9 O91 N42 62(6) . 2_647
N41 O9 O91 N42 49(4) . 2_647
N4 N41 O91 O9 -4(2) . .
O101 N41 O91 O9 96(4) . .
O10 N41 O91 O9 42(3) . .
C30 N41 O91 O9 -67(3) . .
O92 N41 O91 O9 154(2) 2_647 .
N43 N41 O91 O9 -7.7(18) . .
N42 N41 O91 O9 153(2) 2_647 .
N4 N41 O91 O102 169(2) . 2_647
O101 N41 O91 O102 -92(4) . 2_647
O9 N41 O91 O102 173(3) . 2_647
O10 N41 O91 O102 -146(3) . 2_647
C30 N41 O91 O102 106(3) . 2_647
O92 N41 O91 O102 -34(2) 2_647 2_647
N43 N41 O91 O102 164.9(17) . 2_647
N42 N41 O91 O102 -34.5(12) 2_647 2_647
O101 N41 O91 N4 99(5) . .
O9 N41 O91 N4 4(2) . .
O10 N41 O91 N4 45(3) . .
C30 N41 O91 N4 -63(2) . .
O92 N41 O91 N4 157(3) 2_647 .
N43 N41 O91 N4 -4.1(17) . .
N42 N41 O91 N4 156(2) 2_647 .
N4 N41 O91 O53W 105(3) . 2_647
O101 N41 O91 O53W -156(3) . 2_647
O9 N41 O91 O53W 108(3) . 2_647
O10 N41 O91 O53W 150(2) . 2_647
C30 N41 O91 O53W 42(4) . 2_647
O92 N41 O91 O53W -98(2) 2_647 2_647
N43 N41 O91 O53W 101(3) . 2_647
N42 N41 O91 O53W -99(3) 2_647 2_647
N4 N41 O91 N42 -156(2) . 2_647
O101 N41 O91 N42 -57(4) . 2_647
O9 N41 O91 N42 -153(2) . 2_647
O10 N41 O91 N42 -111(3) . 2_647
C30 N41 O91 N42 140(3) . 2_647
O92 N41 O91 N42 0.9(16) 2_647 2_647
N43 N41 O91 N42 -160.6(14) . 2_647
N41 N4 O91 O9 175(3) . .
N43 N4 O91 O9 -13(3) . .
O10 N4 O91 O9 106(3) . .
O103 N4 O91 O9 59(4) . .
C30 N4 O91 O9 -113(3) . .
O101 N4 O91 O9 135(2) . .
O93 N4 O91 O9 -9(2) . .
C301 N4 O91 O9 -79(3) . .
N43 N4 O91 N41 171(3) . .
O10 N4 O91 N41 -70(4) . .
O9 N4 O91 N41 -175(3) . .
O103 N4 O91 N41 -116(5) . .
C30 N4 O91 N41 72(2) . .
O101 N4 O91 N41 -40(2) . .
O93 N4 O91 N41 176(2) . .
C301 N4 O91 N41 105(3) . .
N41 N4 O91 O102 -15(3) . 2_647
N43 N4 O91 O102 157(3) . 2_647
O10 N4 O91 O102 -84(4) . 2_647
O9 N4 O91 O102 170(4) . 2_647
O103 N4 O91 O102 -131(4) . 2_647
C30 N4 O91 O102 57(3) . 2_647
O101 N4 O91 O102 -55(3) . 2_647
O93 N4 O91 O102 161(2) . 2_647
C301 N4 O91 O102 91(3) . 2_647
N41 N4 O91 O53W -95(3) . 2_647
N43 N4 O91 O53W 76(3) . 2_647
O10 N4 O91 O53W -165(3) . 2_647
O9 N4 O91 O53W 89(3) . 2_647
O103 N4 O91 O53W 148(3) . 2_647
C30 N4 O91 O53W -24(4) . 2_647
O101 N4 O91 O53W -136(2) . 2_647
O93 N4 O91 O53W 80(2) . 2_647
C301 N4 O91 O53W 10(4) . 2_647
N41 N4 O91 N42 23(2) . 2_647
N43 N4 O91 N42 -165(2) . 2_647
O10 N4 O91 N42 -46(4) . 2_647
O9 N4 O91 N42 -152(3) . 2_647
O103 N4 O91 N42 -93(4) . 2_647
C30 N4 O91 N42 95(2) . 2_647
O101 N4 O91 N42 -17(2) . 2_647
O93 N4 O91 N42 -160.9(17) . 2_647
C301 N4 O91 N42 129(2) . 2_647
O103 O10 O101 N41 44(11) . .
N4 O10 O101 N41 2.2(14) . .
N43 O10 O101 N41 8(2) . .
O103 O10 O101 O92 86(14) . 2_647
N4 O10 O101 O92 44(8) . 2_647
N41 O10 O101 O92 42(8) . 2_647
N43 O10 O101 O92 50(9) . 2_647
O103 O10 O101 N4 42(10) . .
N41 O10 O101 N4 -2.2(14) . .
N43 O10 O101 N4 6.2(17) . .
N4 N41 O101 O10 -3.1(19) . .
O91 N41 O101 O10 -105(4) . .
O9 N41 O101 O10 -54(3) . .
C30 N41 O101 O10 57(3) . .
O92 N41 O101 O10 169(3) 2_647 .
N43 N41 O101 O10 -6.9(19) . .
N42 N41 O101 O10 -157(2) 2_647 .
N4 N41 O101 O92 -172(2) . 2_647
O91 N41 O101 O92 86(4) . 2_647
O9 N41 O101 O92 138(3) . 2_647
O10 N41 O101 O92 -169(3) . 2_647
C30 N41 O101 O92 -112(3) . 2_647
N43 N41 O101 O92 -175.8(17) . 2_647
N42 N41 O101 O92 33.9(13) 2_647 2_647
O91 N41 O101 N4 -102(5) . .
O9 N41 O101 N4 -50(3) . .
O10 N41 O101 N4 3.1(19) . .
C30 N41 O101 N4 60(3) . .
O92 N41 O101 N4 172(2) 2_647 .
N43 N41 O101 N4 -3.8(15) . .
N42 N41 O101 N4 -154(2) 2_647 .
N41 N4 O101 O10 176(2) . .
N43 N4 O101 O10 -16(4) . .
O9 N4 O101 O10 -115(2) . .
O103 N4 O101 O10 -8(2) . .
C30 N4 O101 O10 108(3) . .
O91 N4 O101 O10 -146(2) . .
O93 N4 O101 O10 -78(4) . .
C301 N4 O101 O10 78(4) . .
N43 N4 O101 N41 168(5) . .
O10 N4 O101 N41 -176(2) . .
O9 N4 O101 N41 69(3) . .
O103 N4 O101 N41 175(3) . .
C30 N4 O101 N41 -68(2) . .
O91 N4 O101 N41 37.8(19) . .
O93 N4 O101 N41 106(5) . .
C301 N4 O101 N41 -99(3) . .
N41 N4 O101 O92 9(3) . 2_647
N43 N4 O101 O92 177(4) . 2_647
O10 N4 O101 O92 -167(3) . 2_647
O9 N4 O101 O92 78(3) . 2_647
O103 N4 O101 O92 -175.8(19) . 2_647
C30 N4 O101 O92 -59(3) . 2_647
O91 N4 O101 O92 47(2) . 2_647
O93 N4 O101 O92 115(4) . 2_647
C301 N4 O101 O92 -90(4) . 2_647
N43 N42 O92 O93 0.7(19) . .
O102 N42 O92 O93 -103(4) . .
C301 N42 O92 O93 69(4) . .
O103 N42 O92 O93 -41(3) . .
O91 N42 O92 O93 -157(2) 2_657 .
N41 N42 O92 O93 -158(3) 2_657 .
N43 N42 O92 O101 -164(2) . 2_657
O102 N42 O92 O101 92(4) . 2_657
O93 N42 O92 O101 -165(3) . 2_657
C301 N42 O92 O101 -96(3) . 2_657
O103 N42 O92 O101 154(2) . 2_657
O91 N42 O92 O101 38(2) 2_657 2_657
N41 N42 O92 O101 37.6(13) 2_657 2_657
N43 N42 O92 N41 158(2) . 2_657
O102 N42 O92 N41 55(4) . 2_657
O93 N42 O92 N41 158(3) . 2_657
C301 N42 O92 N41 -133(3) . 2_657
O103 N42 O92 N41 117(2) . 2_657
O91 N42 O92 N41 0.9(16) 2_657 2_657
O102 N42 O92 N43 -103(5) . .
O93 N42 O92 N43 -0.7(19) . .
C301 N42 O92 N43 69(3) . .
O103 N42 O92 N43 -42(2) . .
O91 N42 O92 N43 -157(3) 2_657 .
N41 N42 O92 N43 -158(2) 2_657 .
N43 N42 O102 O103 -1.7(15) . .
O92 N42 O102 O103 104(4) . .
O93 N42 O102 O103 51(3) . .
C301 N42 O102 O103 -69(3) . .
O91 N42 O102 O103 -177(2) 2_657 .
N41 N42 O102 O103 151.9(17) 2_657 .
N43 N42 O102 O91 175(2) . 2_657
O92 N42 O102 O91 -80(4) . 2_657
O93 N42 O102 O91 -133(3) . 2_657
C301 N42 O102 O91 108(3) . 2_657
O103 N42 O102 O91 177(2) . 2_657
N41 N42 O102 O91 -31.5(12) 2_657 2_657
N43 N42 O102 O53W -171(3) . .
O92 N42 O102 O53W -66(6) . .
O93 N42 O102 O53W -119(4) . .
C301 N42 O102 O53W 121(3) . .
O103 N42 O102 O53W -169(4) . .
O91 N42 O102 O53W 14(3) 2_657 .
N41 N42 O102 O53W -18(3) 2_657 .
O92 N42 O102 N43 105(5) . .
O93 N42 O102 N43 52(3) . .
C301 N42 O102 N43 -67(2) . .
O103 N42 O102 N43 1.7(15) . .
O91 N42 O102 N43 -175(2) 2_657 .
N41 N42 O102 N43 154(2) 2_657 .
N41 N4 N43 N42 -126(13) . .
O10 N4 N43 N42 77(12) . .
O9 N4 N43 N42 -159(13) . .
O103 N4 N43 N42 80(13) . .
C30 N4 N43 N42 -42(13) . .
O101 N4 N43 N42 88(12) . .
O91 N4 N43 N42 -150(12) . .
O93 N4 N43 N42 -157(14) . .
C301 N4 N43 N42 -37(12) . .
N41 N4 N43 O103 154(10) . .
O10 N4 N43 O103 -3.0(17) . .
O9 N4 N43 O103 121.1(18) . .
C30 N4 N43 O103 -121.4(18) . .
O101 N4 N43 O103 8(4) . .
O91 N4 N43 O103 130(2) . .
O93 N4 N43 O103 123.1(18) . .
C301 N4 N43 O103 -117(2) . .
N41 N4 N43 O93 31(10) . .
O10 N4 N43 O93 -126(2) . .
O9 N4 N43 O93 -2.0(18) . .
O103 N4 N43 O93 -123.1(17) . .
C30 N4 N43 O93 115.5(17) . .
O101 N4 N43 O93 -115(4) . .
O91 N4 N43 O93 7(3) . .
C301 N4 N43 O93 120(2) . .
N41 N4 N43 O9 33(10) . .
O10 N4 N43 O9 -124.2(14) . .
O103 N4 N43 O9 -121.1(18) . .
C30 N4 N43 O9 117.5(17) . .
O101 N4 N43 O9 -113(4) . .
O91 N4 N43 O9 9(2) . .
O93 N4 N43 O9 2.0(18) . .
C301 N4 N43 O9 122.3(17) . .
N41 N4 N43 C301 -89(10) . .
O10 N4 N43 C301 113.6(16) . .
O9 N4 N43 C301 -122.3(17) . .
O103 N4 N43 C301 117(2) . .
C30 N4 N43 C301 -4.8(19) . .
O101 N4 N43 C301 125(3) . .
O91 N4 N43 C301 -113(2) . .
O93 N4 N43 C301 -120(2) . .
N41 N4 N43 O10 157(10) . .
O9 N4 N43 O10 124.2(14) . .
O103 N4 N43 O10 3.0(17) . .
C30 N4 N43 O10 -118(2) . .
O101 N4 N43 O10 11(3) . .
O91 N4 N43 O10 133(2) . .
O93 N4 N43 O10 126(2) . .
C301 N4 N43 O10 -113.6(16) . .
N41 N4 N43 O102 170(9) . .
O10 N4 N43 O102 14(3) . .
O9 N4 N43 O102 138(3) . .
O103 N4 N43 O102 17(2) . .
C30 N4 N43 O102 -105(2) . .
O101 N4 N43 O102 25(5) . .
O91 N4 N43 O102 147(2) . .
O93 N4 N43 O102 140(3) . .
C301 N4 N43 O102 -100(3) . .
N41 N4 N43 O92 24(13) . .
O10 N4 N43 O92 -133(4) . .
O9 N4 N43 O92 -9(4) . .
O103 N4 N43 O92 -130(4) . .
C30 N4 N43 O92 108(4) . .
O101 N4 N43 O92 -122(5) . .
O91 N4 N43 O92 0(5) . .
O93 N4 N43 O92 -7(3) . .
C301 N4 N43 O92 113(5) . .
O10 N4 N43 N41 -157(10) . .
O9 N4 N43 N41 -33(10) . .
O103 N4 N43 N41 -154(10) . .
C30 N4 N43 N41 85(10) . .
O101 N4 N43 N41 -146(12) . .
O91 N4 N43 N41 -24(8) . .
O93 N4 N43 N41 -31(10) . .
C301 N4 N43 N41 89(10) . .
N41 N4 N43 C30 -85(10) . .
O10 N4 N43 C30 118(2) . .
O9 N4 N43 C30 -117.5(17) . .
O103 N4 N43 C30 121.4(18) . .
O101 N4 N43 C30 130(4) . .
O91 N4 N43 C30 -108(2) . .
O93 N4 N43 C30 -115.5(17) . .
C301 N4 N43 C30 4.8(19) . .
O102 N42 N43 N4 -75(13) . .
O92 N42 N43 N4 158(12) . .
O93 N42 N43 N4 159(13) . .
C301 N42 N43 N4 38(12) . .
O103 N42 N43 N4 -77(13) . .
O91 N42 N43 N4 -67(13) 2_657 .
N41 N42 N43 N4 -153(10) 2_657 .
O102 N42 N43 O103 2.0(17) . .
O92 N42 N43 O103 -124(2) . .
O93 N42 N43 O103 -123.7(13) . .
C301 N42 N43 O103 115.6(16) . .
O91 N42 N43 O103 10(4) 2_657 .
N41 N42 N43 O103 -76(5) 2_657 .
O102 N42 N43 O93 125.7(18) . .
O92 N42 N43 O93 -0.6(16) . .
C301 N42 N43 O93 -120.6(15) . .
O103 N42 N43 O93 123.7(13) . .
O91 N42 N43 O93 134(4) 2_657 .
N41 N42 N43 O93 48(5) 2_657 .
O102 N42 N43 O9 129(3) . .
O92 N42 N43 O9 3(3) . .
O93 N42 N43 O9 4(3) . .
C301 N42 N43 O9 -117(3) . .
O103 N42 N43 O9 127(3) . .
O91 N42 N43 O9 137(4) 2_657 .
N41 N42 N43 O9 52(6) 2_657 .
O102 N42 N43 C301 -113.7(16) . .
O92 N42 N43 C301 120.1(16) . .
O93 N42 N43 C301 120.6(15) . .
O103 N42 N43 C301 -115.6(16) . .
O91 N42 N43 C301 -106(4) 2_657 .
N41 N42 N43 C301 169(5) 2_657 .
O102 N42 N43 O10 -10(3) . .
O92 N42 N43 O10 -136(2) . .
O93 N42 N43 O10 -136(2) . .
C301 N42 N43 O10 104(2) . .
O103 N42 N43 O10 -12(2) . .
O91 N42 N43 O10 -2(5) 2_657 .
N41 N42 N43 O10 -88(5) 2_657 .
O92 N42 N43 O102 -126.3(16) . .
O93 N42 N43 O102 -125.7(18) . .
C301 N42 N43 O102 113.7(16) . .
O103 N42 N43 O102 -2.0(17) . .
O91 N42 N43 O102 8(3) 2_657 .
N41 N42 N43 O102 -78(5) 2_657 .
O102 N42 N43 O92 126.3(16) . .
O93 N42 N43 O92 0.6(16) . .
C301 N42 N43 O92 -120.1(16) . .
O103 N42 N43 O92 124(2) . .
O91 N42 N43 O92 134(4) 2_657 .
N41 N42 N43 O92 48(4) 2_657 .
O102 N42 N43 N41 -109(12) . .
O92 N42 N43 N41 124(12) . .
O93 N42 N43 N41 125(12) . .
C301 N42 N43 N41 4(12) . .
O103 N42 N43 N41 -111(13) . .
O91 N42 N43 N41 -102(12) 2_657 .
N41 N42 N43 N41 173(8) 2_657 .
O102 N42 N43 C30 -112.2(17) . .
O92 N42 N43 C30 121.5(16) . .
O93 N42 N43 C30 122(2) . .
C301 N42 N43 C30 1.4(16) . .
O103 N42 N43 C30 -114(2) . .
O91 N42 N43 C30 -104(3) 2_657 .
N41 N42 N43 C30 170(4) 2_657 .
O91 O9 N43 N4 -16(4) . .
O93 O9 N43 N4 -178(2) . .
N41 O9 N43 N4 -5.3(18) . .
O91 O9 N43 N42 157(3) . .
O93 O9 N43 N42 -5(3) . .
N4 O9 N43 N42 173(4) . .
N41 O9 N43 N42 168(3) . .
O91 O9 N43 O103 -80(4) . .
O93 O9 N43 O103 118(2) . .
N4 O9 N43 O103 -64(3) . .
N41 O9 N43 O103 -69(3) . .
O91 O9 N43 O93 161(4) . .
N4 O9 N43 O93 178(2) . .
N41 O9 N43 O93 172.4(19) . .
O91 O9 N43 C301 61(4) . .
O93 O9 N43 C301 -101(3) . .
N4 O9 N43 C301 77(3) . .
N41 O9 N43 C301 72(2) . .
O91 O9 N43 O10 -55(3) . .
O93 O9 N43 O10 144.1(19) . .
N4 O9 N43 O10 -38.2(14) . .
N41 O9 N43 O10 -43.5(18) . .
O91 O9 N43 O102 -135(4) . .
O93 O9 N43 O102 63(4) . .
N4 O9 N43 O102 -119(5) . .
N41 O9 N43 O102 -124(4) . .
O91 O9 N43 O92 159(3) . .
O93 O9 N43 O92 -2.4(18) . .
N4 O9 N43 O92 175(2) . .
N41 O9 N43 O92 170.1(14) . .
O91 O9 N43 N41 -11(2) . .
O93 O9 N43 N41 -172.4(19) . .
N4 O9 N43 N41 5.3(18) . .
O91 O9 N43 C30 32(3) . .
O93 O9 N43 C30 -129.3(18) . .
N4 O9 N43 C30 48.4(15) . .
N41 O9 N43 C30 43.1(15) . .
O103 O10 N43 N4 -174(3) . .
O101 O10 N43 N4 -11(3) . .
N41 O10 N43 N4 -3.8(18) . .
O103 O10 N43 N42 24(4) . .
O101 O10 N43 N42 -173(3) . .
N4 O10 N43 N42 -162(3) . .
N41 O10 N43 N42 -166(2) . .
O101 O10 N43 O103 163(5) . .
N4 O10 N43 O103 174(3) . .
N41 O10 N43 O103 170(3) . .
O103 O10 N43 O93 -87(4) . .
O101 O10 N43 O93 76(5) . .
N4 O10 N43 O93 87(5) . .
N41 O10 N43 O93 83(4) . .
O103 O10 N43 O9 -127(3) . .
O101 O10 N43 O9 36(3) . .
N4 O10 N43 O9 46.9(19) . .
N41 O10 N43 O9 43(2) . .
O103 O10 N43 C301 109(4) . .
O101 O10 N43 C301 -87(3) . .
N4 O10 N43 C301 -77(3) . .
N41 O10 N43 C301 -80(2) . .
O103 O10 N43 O102 16(3) . .
O101 O10 N43 O102 180(2) . .
N4 O10 N43 O102 -169(2) . .
N41 O10 N43 O102 -173.3(14) . .
O103 O10 N43 O92 -36(5) . .
O101 O10 N43 O92 127(5) . .
N4 O10 N43 O92 138(6) . .
N41 O10 N43 O92 134(5) . .
O103 O10 N43 N41 -170(3) . .
O101 O10 N43 N41 -6.9(19) . .
N4 O10 N43 N41 3.8(18) . .
O103 O10 N43 C30 138(3) . .
O101 O10 N43 C30 -59(3) . .
N4 O10 N43 C30 -47.8(18) . .
N41 O10 N43 C30 -51.6(14) . .
N42 O102 N43 N4 162(3) . .
O103 O102 N43 N4 -21(3) . .
O91 O102 N43 N4 156(3) 2_657 .
O103 O102 N43 N42 178(2) . .
O91 O102 N43 N42 -6(2) 2_657 .
N42 O102 N43 O103 -178(2) . .
O91 O102 N43 O103 176(3) 2_657 .
N42 O102 N43 O93 -56(3) . .
O103 O102 N43 O93 122(2) . .
O91 O102 N43 O93 -62(3) 2_657 .
N42 O102 N43 O9 -104(5) . .
O103 O102 N43 O9 74(4) . .
O91 O102 N43 O9 -110(4) 2_657 .
N42 O102 N43 C301 62.7(19) . .
O103 O102 N43 C301 -120(2) . .
O91 O102 N43 C301 57(3) 2_657 .
N42 O102 N43 O10 172(2) . .
O103 O102 N43 O10 -10.4(18) . .
O91 O102 N43 O10 166(2) 2_657 .
N42 O102 N43 O92 -34.7(15) . .
O103 O102 N43 O92 142.8(19) . .
O91 O102 N43 O92 -41(2) 2_657 .
N42 O102 N43 N41 164(3) . .
O103 O102 N43 N41 -19(2) . .
O91 O102 N43 N41 157.7(17) 2_657 .
N42 O102 N43 C30 91(2) . .
O103 O102 N43 C30 -91(2) . .
O91 O102 N43 C30 85(3) 2_657 .
O93 O92 N43 N4 11(5) . .
N42 O92 N43 N4 -170(5) . .
O101 O92 N43 N4 -147(4) 2_657 .
N41 O92 N43 N4 168(4) 2_657 .
O93 O92 N43 N42 -179(3) . .
O101 O92 N43 N42 22(3) 2_657 .
N41 O92 N43 N42 -23(2) 2_657 .
O93 O92 N43 O103 -109(3) . .
N42 O92 N43 O103 70(4) . .
O101 O92 N43 O103 92(4) 2_657 .
N41 O92 N43 O103 47(4) 2_657 .
N42 O92 N43 O93 179(3) . .
O101 O92 N43 O93 -159(4) 2_657 .
N41 O92 N43 O93 156(3) 2_657 .
O93 O92 N43 O9 3(3) . .
N42 O92 N43 O9 -178(2) . .
O101 O92 N43 O9 -155(2) 2_657 .
N41 O92 N43 O9 159.6(19) 2_657 .
O93 O92 N43 C301 123(3) . .
N42 O92 N43 C301 -57.6(19) . .
O101 O92 N43 C301 -35(3) 2_657 .
N41 O92 N43 C301 -80.4(19) 2_657 .
O93 O92 N43 O10 -89(5) . .
N42 O92 N43 O10 90(5) . .
O101 O92 N43 O10 112(5) 2_657 .
N41 O92 N43 O10 67(6) 2_657 .
O93 O92 N43 O102 -143(2) . .
N42 O92 N43 O102 36.1(16) . .
O101 O92 N43 O102 58(3) 2_657 .
N41 O92 N43 O102 13.3(19) 2_657 .
O93 O92 N43 N41 17(4) . .
N42 O92 N43 N41 -164(3) . .
O101 O92 N43 N41 -142(2) 2_657 .
N41 O92 N43 N41 172.8(15) 2_657 .
O93 O92 N43 C30 98(4) . .
N42 O92 N43 C30 -83(3) . .
O101 O92 N43 C30 -61(4) 2_657 .
N41 O92 N43 C30 -106(2) 2_657 .
O101 N41 N43 N4 26(10) . .
O91 N41 N43 N4 152(10) . .
O9 N41 N43 N4 144(11) . .
O10 N41 N43 N4 21(9) . .
C30 N41 N43 N4 -90(10) . .
O92 N41 N43 N4 18(10) 2_647 .
N42 N41 N43 N4 113(10) 2_647 .
N4 N41 N43 N42 87(15) . .
O101 N41 N43 N42 113(12) . .
O91 N41 N43 N42 -121(12) . .
O9 N41 N43 N42 -129(13) . .
O10 N41 N43 N42 108(12) . .
C30 N41 N43 N42 -3(12) . .
O92 N41 N43 N42 105(11) 2_647 .
N42 N41 N43 N42 -160(10) 2_647 .
N4 N41 N43 O103 -26(10) . .
O101 N41 N43 O103 0.8(16) . .
O91 N41 N43 O103 126.2(17) . .
O9 N41 N43 O103 119(2) . .
O10 N41 N43 O103 -4.9(16) . .
C30 N41 N43 O103 -115.7(16) . .
O92 N41 N43 O103 -7(4) 2_647 .
N42 N41 N43 O103 88(3) 2_647 .
N4 N41 N43 O93 -151(10) . .
O101 N41 N43 O93 -124.4(18) . .
O91 N41 N43 O93 1.0(16) . .
O9 N41 N43 O93 -6.4(16) . .
O10 N41 N43 O93 -130(2) . .
C30 N41 N43 O93 119.2(16) . .
O92 N41 N43 O93 -132(4) 2_647 .
N42 N41 N43 O93 -38(4) 2_647 .
N4 N41 N43 O9 -144(11) . .
O101 N41 N43 O9 -118(2) . .
O91 N41 N43 O9 7.4(17) . .
O10 N41 N43 O9 -124(2) . .
C30 N41 N43 O9 125.5(18) . .
O92 N41 N43 O9 -126(4) 2_647 .
N42 N41 N43 O9 -31(3) 2_647 .
N4 N41 N43 C301 91(10) . .
O101 N41 N43 C301 117.4(15) . .
O91 N41 N43 C301 -117.2(16) . .
O9 N41 N43 C301 -125(2) . .
O10 N41 N43 C301 111.7(17) . .
C30 N41 N43 C301 1.0(14) . .
O92 N41 N43 C301 109(3) 2_647 .
N42 N41 N43 C301 -156(3) 2_647 .
N4 N41 N43 O10 -21(9) . .
O101 N41 N43 O10 5.7(16) . .
O91 N41 N43 O10 131.1(19) . .
O9 N41 N43 O10 124(2) . .
C30 N41 N43 O10 -110.7(16) . .
O92 N41 N43 O10 -2(4) 2_647 .
N42 N41 N43 O10 92(3) 2_647 .
N4 N41 N43 O102 -11(10) . .
O101 N41 N43 O102 16(3) . .
O91 N41 N43 O102 141(2) . .
O9 N41 N43 O102 134(3) . .
O10 N41 N43 O102 10(2) . .
C30 N41 N43 O102 -101(2) . .
O92 N41 N43 O102 7(5) 2_647 .
N42 N41 N43 O102 102(4) 2_647 .
N4 N41 N43 O92 -161(11) . .
O101 N41 N43 O92 -134(3) . .
O91 N41 N43 O92 -9(3) . .
O9 N41 N43 O92 -16(2) . .
O10 N41 N43 O92 -140(3) . .
C30 N41 N43 O92 109(3) . .
O92 N41 N43 O92 -142(3) 2_647 .
N42 N41 N43 O92 -47(4) 2_647 .
N4 N41 N43 C30 90(10) . .
O101 N41 N43 C30 116.5(16) . .
O91 N41 N43 C30 -118.2(16) . .
O9 N41 N43 C30 -125.5(18) . .
O10 N41 N43 C30 110.7(16) . .
O92 N41 N43 C30 108(4) 2_647 .
N42 N41 N43 C30 -157(3) 2_647 .
N42 O92 O93 N43 -0.6(16) . .
O101 O92 O93 N43 90(10) 2_657 .
N41 O92 O93 N43 -45(6) 2_657 .
O101 O92 O93 N42 91(10) 2_657 .
N41 O92 O93 N42 -44(4) 2_657 .
N43 O92 O93 N42 0.6(17) . .
N42 O92 O93 N4 -4(3) . .
O101 O92 O93 N4 86(10) 2_657 .
N41 O92 O93 N4 -49(6) 2_657 .
N43 O92 O93 N4 -3.8(18) . .
O91 O9 O93 N43 -124(11) . .
N4 O9 O93 N43 -1.6(14) . .
N41 O9 O93 N43 -11(3) . .
O91 O9 O93 N42 -122(10) . .
N4 O9 O93 N42 1(2) . .
N43 O9 O93 N42 3(2) . .
N41 O9 O93 N42 -8(4) . .
O91 O9 O93 N4 -123(11) . .
N43 O9 O93 N4 1.6(14) . .
N41 O9 O93 N4 -9(2) . .
N4 N43 O93 O92 -174(3) . .
N42 N43 O93 O92 0.7(19) . .
O103 N43 O93 O92 93(5) . .
O9 N43 O93 O92 -176(3) . .
C301 N43 O93 O92 -66(4) . .
O10 N43 O93 O92 131(4) . .
O102 N43 O93 O92 38(3) . .
N41 N43 O93 O92 -169(2) . .
C30 N43 O93 O92 -108(4) . .
N4 N43 O93 O9 2.2(19) . .
N42 N43 O93 O9 177(3) . .
O103 N43 O93 O9 -91(4) . .
C301 N43 O93 O9 110(3) . .
O10 N43 O93 O9 -53(4) . .
O102 N43 O93 O9 -147(2) . .
O92 N43 O93 O9 176(3) . .
N41 N43 O93 O9 6.5(17) . .
C30 N43 O93 O9 68(3) . .
N4 N43 O93 N42 -174(3) . .
O103 N43 O93 N42 92(5) . .
O9 N43 O93 N42 -177(3) . .
C301 N43 O93 N42 -67(3) . .
O10 N43 O93 N42 130(4) . .
O102 N43 O93 N42 37.0(18) . .
O92 N43 O93 N42 -0.7(19) . .
N41 N43 O93 N42 -170(2) . .
C30 N43 O93 N42 -108(3) . .
N42 N43 O93 N4 174(3) . .
O103 N43 O93 N4 -94(5) . .
O9 N43 O93 N4 -2.2(19) . .
C301 N43 O93 N4 107(4) . .
O10 N43 O93 N4 -55(4) . .
O102 N43 O93 N4 -149(3) . .
O92 N43 O93 N4 174(3) . .
N41 N43 O93 N4 4.3(17) . .
C30 N43 O93 N4 66(3) . .
N43 N42 O93 O92 -179(2) . .
O102 N42 O93 O92 108(3) . .
C301 N42 O93 O92 -126(2) . .
O103 N42 O93 O92 145(2) . .
O91 N42 O93 O92 38(4) 2_657 .
N41 N42 O93 O92 21(2) 2_657 .
N43 N42 O93 O9 -4(3) . .
O102 N42 O93 O9 -77(4) . .
O92 N42 O93 O9 176(3) . .
C301 N42 O93 O9 50(3) . .
O103 N42 O93 O9 -39(2) . .
O91 N42 O93 O9 -146(3) 2_657 .
N41 N42 O93 O9 -163(2) 2_657 .
O102 N42 O93 N43 -73(4) . .
O92 N42 O93 N43 179(2) . .
C301 N42 O93 N43 53.4(15) . .
O103 N42 O93 N43 -35.5(14) . .
O91 N42 O93 N43 -143(4) 2_657 .
N41 N42 O93 N43 -160(2) 2_657 .
N43 N42 O93 N4 -2.7(15) . .
O102 N42 O93 N4 -76(3) . .
O92 N42 O93 N4 176(2) . .
C301 N42 O93 N4 50.7(16) . .
O103 N42 O93 N4 -38.3(14) . .
O91 N42 O93 N4 -145(3) 2_657 .
N41 N42 O93 N4 -162.7(15) 2_657 .
N41 N4 O93 O92 -161(3) . .
N43 N4 O93 O92 8(4) . .
O10 N4 O93 O92 72(4) . .
O9 N4 O93 O92 -175(4) . .
O103 N4 O93 O92 55(3) . .
C30 N4 O93 O92 -62(4) . .
O101 N4 O93 O92 124(4) . .
O91 N4 O93 O92 -165(3) . .
C301 N4 O93 O92 -39(3) . .
N41 N4 O93 O9 14(3) . .
N43 N4 O93 O9 -177(3) . .
O10 N4 O93 O9 -113(3) . .
O103 N4 O93 O9 -130(2) . .
C30 N4 O93 O9 113(3) . .
O101 N4 O93 O9 -61(4) . .
O91 N4 O93 O9 10(2) . .
C301 N4 O93 O9 136(2) . .
N41 N4 O93 N43 -169(4) . .
O10 N4 O93 N43 64(3) . .
O9 N4 O93 N43 177(3) . .
O103 N4 O93 N43 47(2) . .
C30 N4 O93 N43 -70(3) . .
O101 N4 O93 N43 116(5) . .
O91 N4 O93 N43 -173(3) . .
C301 N4 O93 N43 -47(2) . .
N41 N4 O93 N42 -165(3) . .
N43 N4 O93 N42 4(2) . .
O10 N4 O93 N42 68(3) . .
O9 N4 O93 N42 -179(2) . .
O103 N4 O93 N42 50.9(19) . .
C30 N4 O93 N42 -66(2) . .
O101 N4 O93 N42 120(4) . .
O91 N4 O93 N42 -169.2(15) . .
C301 N4 O93 N42 -43.1(14) . .
O101 O10 O103 N43 -45(12) . .
N4 O10 O103 N43 -3.4(19) . .
N41 O10 O103 N43 -10(3) . .
O101 O10 O103 O102 -144(8) . .
N4 O10 O103 O102 -103(9) . .
N41 O10 O103 O102 -109(8) . .
N43 O10 O103 O102 -99(10) . .
O101 O10 O103 N4 -42(10) . .
N41 O10 O103 N4 -6(2) . .
N43 O10 O103 N4 3(2) . .
O101 O10 O103 N42 -62(13) . .
N4 O10 O103 N42 -20(4) . .
N41 O10 O103 N42 -26(5) . .
N43 O10 O103 N42 -17(3) . .
N4 N43 O103 O10 4(3) . .
N42 N43 O103 O10 -161(3) . .
O93 N43 O103 O10 117(4) . .
O9 N43 O103 O10 58(3) . .
C301 N43 O103 O10 -84(4) . .
O102 N43 O103 O10 -159(3) . .
O92 N43 O103 O10 158(3) . .
N41 N43 O103 O10 8(3) . .
C30 N43 O103 O10 -45(4) . .
N4 N43 O103 O102 164(2) . .
N42 N43 O103 O102 -1.8(15) . .
O93 N43 O103 O102 -83(4) . .
O9 N43 O103 O102 -142(3) . .
C301 N43 O103 O102 75(3) . .
O10 N43 O103 O102 159(3) . .
O92 N43 O103 O102 -43(3) . .
N41 N43 O103 O102 167.4(17) . .
C30 N43 O103 O102 115(2) . .
N42 N43 O103 N4 -166(3) . .
O93 N43 O103 N4 113(5) . .
O9 N43 O103 N4 54(2) . .
C301 N43 O103 N4 -88(3) . .
O10 N43 O103 N4 -4(3) . .
O102 N43 O103 N4 -164(2) . .
O92 N43 O103 N4 154(3) . .
N41 N43 O103 N4 3.5(15) . .
C30 N43 O103 N4 -49(2) . .
N4 N43 O103 N42 166(3) . .
O93 N43 O103 N42 -81(4) . .
O9 N43 O103 N42 -140(3) . .
C301 N43 O103 N42 77(3) . .
O10 N43 O103 N42 161(3) . .
O102 N43 O103 N42 1.8(15) . .
O92 N43 O103 N42 -41(2) . .
N41 N43 O103 N42 169(2) . .
C30 N43 O103 N42 116(3) . .
N42 O102 O103 O10 104(9) . .
O91 O102 O103 O10 88(13) 2_657 .
O53W O102 O103 O10 -83(10) . .
N43 O102 O103 O10 103(10) . .
N42 O102 O103 N43 1.5(13) . .
O91 O102 O103 N43 -15(10) 2_657 .
O53W O102 O103 N43 174(2) . .
N42 O102 O103 N4 14(2) . .
O91 O102 O103 N4 -2(11) 2_657 .
O53W O102 O103 N4 -173(2) . .
N43 O102 O103 N4 12.5(19) . .
O91 O102 O103 N42 -16(9) 2_657 .
O53W O102 O103 N42 173(3) . .
N43 O102 O103 N42 -1.5(13) . .
N41 N4 O103 O10 15(5) . .
N43 N4 O103 O10 -175(3) . .
O9 N4 O103 O10 125(3) . .
C30 N4 O103 O10 -101(3) . .
O101 N4 O103 O10 10(3) . .
O91 N4 O103 O10 88(4) . .
O93 N4 O103 O10 154(3) . .
C301 N4 O103 O10 -126(3) . .
N41 N4 O103 N43 -170(4) . .
O10 N4 O103 N43 175(3) . .
O9 N4 O103 N43 -60(3) . .
C30 N4 O103 N43 74(3) . .
O101 N4 O103 N43 -175(2) . .
O91 N4 O103 N43 -97(4) . .
O93 N4 O103 N43 -30.6(16) . .
C301 N4 O103 N43 48.5(18) . .
N41 N4 O103 O102 171(3) . .
N43 N4 O103 O102 -19(3) . .
O10 N4 O103 O102 156(4) . .
O9 N4 O103 O102 -79(3) . .
C30 N4 O103 O102 55(3) . .
O101 N4 O103 O102 166(2) . .
O91 N4 O103 O102 -116(4) . .
O93 N4 O103 O102 -49(2) . .
C301 N4 O103 O102 30(2) . .
N41 N4 O103 N42 -179(3) . .
N43 N4 O103 N42 -8.9(18) . .
O10 N4 O103 N42 166(3) . .
O9 N4 O103 N42 -69(3) . .
C30 N4 O103 N42 65(3) . .
O101 N4 O103 N42 176.2(14) . .
O91 N4 O103 N42 -106(4) . .
O93 N4 O103 N42 -39.5(15) . .
C301 N4 O103 N42 39.7(13) . .
N43 N42 O103 O10 27(5) . .
O102 N42 O103 O10 -150(5) . .
O92 N42 O103 O10 98(5) . .
O93 N42 O103 O10 71(4) . .
C301 N42 O103 O10 -29(5) . .
O91 N42 O103 O10 -147(4) 2_657 .
N41 N42 O103 O10 176(4) 2_657 .
O102 N42 O103 N43 -178(2) . .
O92 N42 O103 N43 71(3) . .
O93 N42 O103 N43 43.5(15) . .
C301 N42 O103 N43 -56.1(17) . .
O91 N42 O103 N43 -175(2) 2_657 .
N41 N42 O103 N43 148(3) 2_657 .
N43 N42 O103 O102 178(2) . .
O92 N42 O103 O102 -112(2) . .
O93 N42 O103 O102 -139.0(19) . .
C301 N42 O103 O102 121(2) . .
O91 N42 O103 O102 2.8(17) 2_657 .
N41 N42 O103 O102 -34(2) 2_657 .
N43 N42 O103 N4 9.7(18) . .
O102 N42 O103 N4 -168(2) . .
O92 N42 O103 N4 80(3) . .
O93 N42 O103 N4 53.1(18) . .
C301 N42 O103 N4 -46.4(17) . .
O91 N42 O103 N4 -165.0(16) 2_657 .
N41 N42 O103 N4 158(2) 2_657 .
C32 C33 C28 C29 -7(3) . .
C281 C33 C28 C29 -130(9) . .
C32 C33 C28 C27 169.6(13) . .
C281 C33 C28 C27 46(7) . .
O8 C27 C28 C33 -142.7(16) . .
N3 C27 C28 C33 44(2) . .
C281 C27 C28 C33 -74(9) . .
O8 C27 C28 C29 34(2) . .
N3 C27 C28 C29 -138.8(17) . .
C281 C27 C28 C29 102(10) . .
C33 C28 C29 C30 2(4) . .
C27 C28 C29 C30 -174.2(18) . .
C28 C29 C30 C31 -7(3) . .
C28 C29 C30 N4 167(3) . .
C28 C29 C30 N41 -160(2) . .
C28 C29 C30 N43 135(2) . .
N41 N4 C30 C31 -99(3) . .
N43 N4 C30 C31 98(3) . .
O10 N4 C30 C31 -1(5) . .
O9 N4 C30 C31 172(3) . .
O103 N4 C30 C31 42(4) . .
O101 N4 C30 C31 -52(4) . .
O91 N4 C30 C31 -145(2) . .
O93 N4 C30 C31 132(2) . .
C301 N4 C30 C31 91(3) . .
N41 N4 C30 C29 87(3) . .
N43 N4 C30 C29 -76(3) . .
O10 N4 C30 C29 -175(3) . .
O9 N4 C30 C29 -2(5) . .
O103 N4 C30 C29 -133(3) . .
O101 N4 C30 C29 134(2) . .
O91 N4 C30 C29 41(3) . .
O93 N4 C30 C29 -42(3) . .
C301 N4 C30 C29 -83(3) . .
N43 N4 C30 N41 -163(4) . .
O10 N4 C30 N41 98(4) . .
O9 N4 C30 N41 -89(4) . .
O103 N4 C30 N41 141(4) . .
O101 N4 C30 N41 48(2) . .
O91 N4 C30 N41 -46(2) . .
O93 N4 C30 N41 -129(3) . .
C301 N4 C30 N41 -170(3) . .
N41 N4 C30 N43 163(4) . .
O10 N4 C30 N43 -98(4) . .
O9 N4 C30 N43 74(4) . .
O103 N4 C30 N43 -56(3) . .
O101 N4 C30 N43 -149(4) . .
O91 N4 C30 N43 118(3) . .
O93 N4 C30 N43 35(2) . .
C301 N4 C30 N43 -7(3) . .
N4 N41 C30 C31 99(3) . .
O101 N41 C30 C31 21(4) . .
O91 N41 C30 C31 -175(3) . .
O9 N41 C30 C31 145(2) . .
O10 N41 C30 C31 57(2) . .
O92 N41 C30 C31 -43(3) 2_647 .
N43 N41 C30 C31 108(2) . .
N42 N41 C30 C31 -91(3) 2_647 .
N4 N41 C30 C29 -107(3) . .
O101 N41 C30 C29 175(3) . .
O91 N41 C30 C29 -21(4) . .
O9 N41 C30 C29 -61(2) . .
O10 N41 C30 C29 -149(2) . .
O92 N41 C30 C29 111(2) 2_647 .
N43 N41 C30 C29 -98(2) . .
N42 N41 C30 C29 63(3) 2_647 .
O101 N41 C30 N4 -77(4) . .
O91 N41 C30 N4 87(3) . .
O9 N41 C30 N4 46(2) . .
O10 N41 C30 N4 -42(2) . .
O92 N41 C30 N4 -142(3) 2_647 .
N43 N41 C30 N4 10(2) . .
N42 N41 C30 N4 171(4) 2_647 .
N4 N41 C30 N43 -10(2) . .
O101 N41 C30 N43 -87(3) . .
O91 N41 C30 N43 77(3) . .
O9 N41 C30 N43 36.5(16) . .
O10 N41 C30 N43 -51.5(15) . .
O92 N41 C30 N43 -152(2) 2_647 .
N42 N41 C30 N43 161(3) 2_647 .
N4 N43 C30 C31 -100(3) . .
N42 N43 C30 C31 70(3) . .
O103 N43 C30 C31 -38(4) . .
O93 N43 C30 C31 160(3) . .
O9 N43 C30 C31 -152(2) . .
C301 N43 C30 C31 72(2) . .
O10 N43 C30 C31 -59(3) . .
O102 N43 C30 C31 19(3) . .
O92 N43 C30 C31 117(3) . .
N41 N43 C30 C31 -110(2) . .
N4 N43 C30 C29 116(3) . .
N42 N43 C30 C29 -74(3) . .
O103 N43 C30 C29 178(3) . .
O93 N43 C30 C29 16(4) . .
O9 N43 C30 C29 64(2) . .
C301 N43 C30 C29 -72(2) . .
O10 N43 C30 C29 157(2) . .
O102 N43 C30 C29 -125(2) . .
O92 N43 C30 C29 -27(4) . .
N41 N43 C30 C29 106.3(18) . .
N42 N43 C30 N4 170(4) . .
O103 N43 C30 N4 62(3) . .
O93 N43 C30 N4 -100(4) . .
O9 N43 C30 N4 -52(2) . .
C301 N43 C30 N4 172(3) . .
O10 N43 C30 N4 41(2) . .
O102 N43 C30 N4 120(3) . .
O92 N43 C30 N4 -143(4) . .
N41 N43 C30 N4 -10(2) . .
N4 N43 C30 N41 10(2) . .
N42 N43 C30 N41 179(3) . .
O103 N43 C30 N41 72(3) . .
O93 N43 C30 N41 -91(4) . .
O9 N43 C30 N41 -42.1(18) . .
C301 N43 C30 N41 -178(2) . .
O10 N43 C30 N41 50.7(16) . .
O102 N43 C30 N41 129(2) . .
O92 N43 C30 N41 -133(3) . .
C29 C30 C31 C32 16(3) . .
N4 C30 C31 C32 -158(3) . .
N41 C30 C31 C32 167(2) . .
N43 C30 C31 C32 -122(2) . .
C33 C32 C31 C30 -21(3) . .
C311 C32 C31 C30 78(3) . .
N5 C32 C31 C30 -177.3(16) . .
O8 C27 C281 C291 24(3) . .
N3 C27 C281 C291 -162.2(16) . .
C28 C27 C281 C291 -95(10) . .
O8 C27 C281 C33 -163.2(16) . .
N3 C27 C281 C33 10(3) . .
C28 C27 C281 C33 77(9) . .
C28 C33 C281 C291 66(7) . .
C32 C33 C281 C291 1(3) . .
C28 C33 C281 C27 -107(8) . .
C32 C33 C281 C27 -171.5(16) . .
C27 C281 C291 C301 177.7(18) . .
C33 C281 C291 C301 4(3) . .
C281 C291 C301 C311 -6(4) . .
C281 C291 C301 N43 -163(2) . .
C281 C291 C301 N42 155(2) . .
C281 C291 C301 N4 -130(2) . .
N4 N43 C301 C311 -66(3) . .
N42 N43 C301 C311 105(3) . .
O103 N43 C301 C311 14(5) . .
O93 N43 C301 C311 174(3) . .
O9 N43 C301 C311 -125(3) . .
O10 N43 C301 C311 -19(4) . .
O102 N43 C301 C311 64(3) . .
O92 N43 C301 C311 142(2) . .
N41 N43 C301 C311 -74(2) . .
C30 N43 C301 C311 -73(2) . .
N4 N43 C301 C291 93(3) . .
N42 N43 C301 C291 -96(3) . .
O103 N43 C301 C291 172(3) . .
O93 N43 C301 C291 -27(4) . .
O9 N43 C301 C291 33(4) . .
O10 N43 C301 C291 139(2) . .
O102 N43 C301 C291 -137.2(18) . .
O92 N43 C301 C291 -59(3) . .
N41 N43 C301 C291 85(2) . .
C30 N43 C301 C291 86(2) . .
N4 N43 C301 N42 -171(3) . .
O103 N43 C301 N42 -92(4) . .
O93 N43 C301 N42 69(3) . .
O9 N43 C301 N42 129(3) . .
O10 N43 C301 N42 -124(3) . .
O102 N43 C301 N42 -41.1(16) . .
O92 N43 C301 N42 37.1(16) . .
N41 N43 C301 N42 -179(2) . .
C30 N43 C301 N42 -178(3) . .
N42 N43 C301 N4 171(3) . .
O103 N43 C301 N4 79(4) . .
O93 N43 C301 N4 -120(4) . .
O9 N43 C301 N4 -59(3) . .
O10 N43 C301 N4 47(2) . .
O102 N43 C301 N4 130(3) . .
O92 N43 C301 N4 -152(3) . .
N41 N43 C301 N4 -8.1(18) . .
C30 N43 C301 N4 -7(3) . .
N43 N42 C301 C311 -96(3) . .
O102 N42 C301 C311 -10(4) . .
O92 N42 C301 C311 177(3) . .
O93 N42 C301 C311 -142(2) . .
O103 N42 C301 C311 -57(3) . .
O91 N42 C301 C311 49(3) 2_657 .
N41 N42 C301 C311 92(3) 2_657 .
N43 N42 C301 C291 102(2) . .
O102 N42 C301 C291 -172(3) . .
O92 N42 C301 C291 15(4) . .
O93 N42 C301 C291 56(3) . .
O103 N42 C301 C291 140.7(19) . .
O91 N42 C301 C291 -113(2) 2_657 .
N41 N42 C301 C291 -70(3) 2_657 .
O102 N42 C301 N43 86(4) . .
O92 N42 C301 N43 -87(4) . .
O93 N42 C301 N43 -46.0(16) . .
O103 N42 C301 N43 38.9(17) . .
O91 N42 C301 N43 145(3) 2_657 .
N41 N42 C301 N43 -172(3) 2_657 .
N43 N42 C301 N4 -4.7(18) . .
O102 N42 C301 N4 81(3) . .
O92 N42 C301 N4 -92(3) . .
O93 N42 C301 N4 -50.7(18) . .
O103 N42 C301 N4 34.1(14) . .
O91 N42 C301 N4 141(2) 2_657 .
N41 N42 C301 N4 -177(2) 2_657 .
N41 N4 C301 C311 -76(3) . .
N43 N4 C301 C311 123(3) . .
O10 N4 C301 C311 41(3) . .
O9 N4 C301 C311 -178(2) . .
O103 N4 C301 C311 73(2) . .
C30 N4 C301 C311 -65(2) . .
O101 N4 C301 C311 -9(4) . .
O91 N4 C301 C311 -134(3) . .
O93 N4 C301 C311 155.5(18) . .
N41 N4 C301 C291 60(3) . .
N43 N4 C301 C291 -101(3) . .
O10 N4 C301 C291 177(2) . .
O9 N4 C301 C291 -42(3) . .
O103 N4 C301 C291 -151.3(18) . .
C30 N4 C301 C291 71(2) . .
O101 N4 C301 C291 127(3) . .
O91 N4 C301 C291 1(3) . .
O93 N4 C301 C291 -68.8(19) . .
N41 N4 C301 N43 160(4) . .
O10 N4 C301 N43 -83(3) . .
O9 N4 C301 N43 59(3) . .
O103 N4 C301 N43 -50.5(19) . .
C30 N4 C301 N43 172(3) . .
O101 N4 C301 N43 -133(4) . .
O91 N4 C301 N43 102(4) . .
O93 N4 C301 N43 32(2) . .
N41 N4 C301 N42 166(3) . .
N43 N4 C301 N42 6(2) . .
O10 N4 C301 N42 -77(3) . .
O9 N4 C301 N42 65(2) . .
O103 N4 C301 N42 -44.6(17) . .
C30 N4 C301 N42 178(2) . .
O101 N4 C301 N42 -127(4) . .
O91 N4 C301 N42 108(3) . .
O93 N4 C301 N42 38.0(14) . .
C291 C301 C311 C32 2(3) . .
N43 C301 C311 C32 158(2) . .
N42 C301 C311 C32 -158(2) . .
N4 C301 C311 C32 131(2) . .
C31 C32 C311 C301 -99(3) . .
C33 C32 C311 C301 4(3) . .
N5 C32 C311 C301 169.6(15) . .
C27A N3A C25A C26A -56.0(8) . .
C27A N3A C25A C24A -177.6(6) . .
O6A C24A C25A N3A 4.7(9) . .
O5A C24A C25A N3A -174.4(6) . .
O6A C24A C25A C26A -119.6(7) . .
O5A C24A C25A C26A 61.3(8) . .
N3A C25A C26A O7A -54.2(7) . .
C24A C25A C26A O7A 68.6(7) . .
C25A N3A C27A O8A -6.6(10) . .
C25A N3A C27A C28A 168.5(5) . .
O8A C27A C28A C29A 163.0(6) . .
N3A C27A C28A C29A -12.2(9) . .
O8A C27A C28A C33A -13.7(9) . .
N3A C27A C28A C33A 171.0(6) . .
C33A C28A C29A C30A 1.4(9) . .
C27A C28A C29A C30A -175.3(6) . .
C28A C29A C30A C31A -2.5(10) . .
C28A C29A C30A N5A 177.4(6) . .
O12A N5A C30A C31A 174.2(6) . .
O11A N5A C30A C31A -5.2(9) . .
O12A N5A C30A C29A -5.7(9) . .
O11A N5A C30A C29A 175.0(6) . .
C29A C30A C31A C32A 1.8(10) . .
N5A C30A C31A C32A -178.0(6) . .
C30A C31A C32A C33A 0.0(10) . .
C30A C31A C32A N4A 179.4(5) . .
O9A N4A C32A C33A 31.0(9) . .
O10A N4A C32A C33A -145.1(6) . .
O9A N4A C32A C31A -148.5(6) . .
O10A N4A C32A C31A 35.4(9) . .
C31A C32A C33A C28A -1.0(10) . .
N4A C32A C33A C28A 179.6(6) . .
C29A C28A C33A C32A 0.3(9) . .
C27A C28A C33A C32A 177.2(6) . .
N42 O102 O53W O91 -15(3) . 2_657
O103 O102 O53W O91 178(3) . 2_657
